data_4129727
loop_
_publ_author_name
'Ronson, Tanya K.'
'Roberts, Derrick A.'
'Black, Samuel P.'
'Nitschke, Jonathan R.'

_publ_section_title
;
 Stacking Interactions Drive Selective Self-Assembly and Self-Sorting of
 Pyrene-Based M(II)4L6 Architectures.
;
_journal_issue 45
_journal_name_full 'Journal of the American Chemical Society'
_journal_page_first 14502
_journal_page_last 14512
_journal_paper_doi 10.1021/jacs.5b09920
_journal_volume 137
_journal_year 2015
_chemical_formula_moiety 'C240 H156 N24 Zn4, 7(C2 F6 N O4 S2), 2(C6 H6), B F4, 2(C2 H3 N)'
_chemical_formula_sum 'C270 H174 B F46 N33 O28 S14 Zn4'
_chemical_formula_weight 5923.54
_space_group_crystal_system trigonal
_space_group_IT_number 148
_space_group_name_Hall '-R 3'
_space_group_name_H-M_alt 'R -3 :H'
_atom_sites_solution_hydrogens geom
_audit_creation_method SHELXL-2013
_cell_angle_alpha 90
_cell_angle_beta 90
_cell_angle_gamma 120
_cell_formula_units_Z 18
_cell_length_a 66.845(4)
_cell_length_b 66.845(4)
_cell_length_c 36.369(3)
_cell_measurement_reflns_used 9453
_cell_measurement_temperature 100(2)
_cell_measurement_theta_max 28.465
_cell_measurement_theta_min 4.395
_cell_volume 140734(17)
_computing_cell_refinement
;
CrystalClear-SM Expert 2.0 r5 (Rigaku, 2010)
;
_computing_data_collection
;
CrystalClear-SM Expert 2.0 r5 (Rigaku, 2010)
;
_computing_data_reduction
;
CrystalClear-SM Expert 2.0 r5 (Rigaku, 2010)
;
_computing_structure_refinement 'SHELXL-2013 (Sheldrick, 2013)'
_computing_structure_solution 'SHELXT-2013 (Sheldrick, 2013)'
_diffrn_ambient_temperature 100(2)
_diffrn_measured_fraction_theta_full 0.968
_diffrn_measured_fraction_theta_max 0.968
_diffrn_measurement_device_type 'Rigaku Saturn 724+ detector on Crystal Logic diffractometer'
_diffrn_measurement_method '\w  scans'
_diffrn_radiation_monochromator 'silicon double crystal'
_diffrn_radiation_source 'Diamond beamline I19'
_diffrn_radiation_type synchrotron
_diffrn_radiation_wavelength 0.6889
_diffrn_reflns_av_R_equivalents 0.0971
_diffrn_reflns_av_unetI/netI 0.0737
_diffrn_reflns_Laue_measured_fraction_full 0.968
_diffrn_reflns_Laue_measured_fraction_max 0.968
_diffrn_reflns_limit_h_max 55
_diffrn_reflns_limit_h_min -54
_diffrn_reflns_limit_k_max 55
_diffrn_reflns_limit_k_min -54
_diffrn_reflns_limit_l_max 29
_diffrn_reflns_limit_l_min -30
_diffrn_reflns_number 150664
_diffrn_reflns_point_group_measured_fraction_full 0.968
_diffrn_reflns_point_group_measured_fraction_max 0.968
_diffrn_reflns_theta_full 16.681
_diffrn_reflns_theta_max 16.681
_diffrn_reflns_theta_min 0.590
_diffrn_standards_decay_% 0
_diffrn_standards_interval_time 0
_diffrn_standards_number 0
_exptl_absorpt_coefficient_mu 0.351
_exptl_absorpt_correction_T_max 0.7440
_exptl_absorpt_correction_T_min 0.6320
_exptl_absorpt_correction_type multi-scan
_exptl_absorpt_process_details SADABS
_exptl_crystal_colour yellow
_exptl_crystal_density_diffrn 1.258
_exptl_crystal_description block
_exptl_crystal_F_000 54216
_exptl_crystal_size_max 0.010
_exptl_crystal_size_mid 0.010
_exptl_crystal_size_min 0.005
_refine_diff_density_max 0.841
_refine_diff_density_min -0.467
_refine_diff_density_rms 0.089
_refine_ls_extinction_method none
_refine_ls_goodness_of_fit_ref 1.221
_refine_ls_hydrogen_treatment constr
_refine_ls_matrix_type full
_refine_ls_number_parameters 2229
_refine_ls_number_reflns 18365
_refine_ls_number_restraints 5449
_refine_ls_restrained_S_all 1.131
_refine_ls_R_factor_all 0.1758
_refine_ls_R_factor_gt 0.1335
_refine_ls_shift/su_max 0.001
_refine_ls_shift/su_mean 0.000
_refine_ls_structure_factor_coef Fsqd
_refine_ls_weighting_details
;
 w=1/[\s^2^(Fo^2^)+(0.2000P)^2^+300.0000P]
 where P=(Fo^2^+2Fc^2^)/3
;
_refine_ls_weighting_scheme calc
_refine_ls_wR_factor_gt 0.3482
_refine_ls_wR_factor_ref 0.3801
_reflns_Friedel_coverage 0.000
_reflns_number_gt 9815
_reflns_number_total 18365
_reflns_threshold_expression 'I > 2\s(I)'
_cod_data_source_file ja5b09920_si_005.cif
_cod_data_source_block tkr101_sq_d
_cod_original_cell_volume 140736(19)
_cod_database_code 4129727
_shelx_space_group_comment
;
The symmetry employed for this shelxl refinement is uniquely defined
by the following loop, which should always be used as a source of
symmetry information in preference to the above space-group names.
They are only intended as comments.
;
_shelx_estimated_absorpt_t_min 0.995
_shelx_estimated_absorpt_t_max 0.998
_shelxl_version_number 2013-2

loop_
_space_group_symop_operation_xyz
'x, y, z'
'-y, x-y, z'
'-x+y, -x, z'
'x+2/3, y+1/3, z+1/3'
'-y+2/3, x-y+1/3, z+1/3'
'-x+y+2/3, -x+1/3, z+1/3'
'x+1/3, y+2/3, z+2/3'
'-y+1/3, x-y+2/3, z+2/3'
'-x+y+1/3, -x+2/3, z+2/3'
'-x, -y, -z'
'y, -x+y, -z'
'x-y, x, -z'
'-x+2/3, -y+1/3, -z+1/3'
'y+2/3, -x+y+1/3, -z+1/3'
'x-y+2/3, x+1/3, -z+1/3'
'-x+1/3, -y+2/3, -z+2/3'
'y+1/3, -x+y+2/3, -z+2/3'
'x-y+1/3, x+2/3, -z+2/3'

loop_
_atom_site_label
_atom_site_type_symbol
_atom_site_fract_x
_atom_site_fract_y
_atom_site_fract_z
_atom_site_U_iso_or_equiv
_atom_site_adp_type
_atom_site_occupancy
_atom_site_site_symmetry_order
_atom_site_calc_flag
_atom_site_refinement_flags_posn
_atom_site_refinement_flags_adp
_atom_site_refinement_flags_occupancy
_atom_site_disorder_assembly
_atom_site_disorder_group
Zn1 Zn 0.00963(4) 0.77997(4) 0.00460(6) 0.1502(9) Uani 1 1 d . . . . .
Zn2 Zn 0.05942(3) 0.74556(3) 0.29098(5) 0.1251(7) Uani 1 1 d . . . . .
Zn3 Zn 0.12935(3) 0.91921(3) 0.41306(5) 0.1400(8) Uani 1 1 d . . . . .
Zn4 Zn 0.12001(7) 0.86584(5) 0.72847(9) 0.313(3) Uani 1 1 d . . . . .
N2 N 0.0361(3) 0.8122(3) 0.0291(4) 0.175(4) Uani 1 1 d D U . . .
N3 N 0.1136(2) 0.9393(2) 0.3991(3) 0.159(4) Uani 1 1 d D U . . .
N6 N 0.0050(2) 0.7676(2) 0.0636(3) 0.147(3) Uani 1 1 d D U . . .
N7 N 0.09971(17) 0.8843(2) 0.4066(3) 0.120(3) Uani 1 1 d D U . . .
N10 N 0.05647(19) 0.7759(2) 0.3026(3) 0.129(3) Uani 1 1 d D U . . .
N14 N 0.0302(2) 0.7191(2) 0.3221(4) 0.134(3) Uani 1 1 d D U . . .
N18 N 0.06887(18) 0.71762(18) 0.2864(3) 0.116(3) Uani 1 1 d D U . . .
N19 N -0.0100(2) 0.7506(2) -0.0340(4) 0.162(4) Uani 1 1 d D U . . .
N22 N 0.1628(2) 0.95173(19) 0.4089(3) 0.138(3) Uani 1 1 d D U . . .
N1 N 0.03937(19) 0.7775(2) -0.0026(3) 0.172(4) Uani 1 1 d G U . . .
C1 C 0.04102(19) 0.75997(19) -0.0182(3) 0.174(4) Uani 1 1 d G U . . .
H1 H 0.0275 0.7470 -0.0276 0.209 Uiso 1 1 calc R U . . .
C2 C 0.0619(3) 0.7603(2) -0.0208(3) 0.185(5) Uani 1 1 d G U . . .
H2 H 0.0625 0.7476 -0.0313 0.222 Uiso 1 1 calc R U . . .
C3 C 0.08186(19) 0.7793(3) -0.0080(4) 0.198(5) Uani 1 1 d G U . . .
H3 H 0.0963 0.7798 -0.0097 0.237 Uiso 1 1 calc R U . . .
C4 C 0.0805(2) 0.7975(2) 0.0074(4) 0.196(4) Uani 1 1 d G U . . .
H4 H 0.0941 0.8109 0.0158 0.235 Uiso 1 1 calc R U . . .
C5 C 0.0592(3) 0.7959(2) 0.0102(3) 0.180(4) Uani 1 1 d DG U . . .
C6 C 0.0560(3) 0.8142(3) 0.0263(5) 0.178(4) Uani 1 1 d D U . . .
H6 H 0.0691 0.8279 0.0348 0.214 Uiso 1 1 calc R U . . .
C7 C 0.0342(3) 0.8290(2) 0.0501(4) 0.186(4) Uani 1 1 d DG U . . .
C8 C 0.0164(2) 0.8326(2) 0.0389(3) 0.196(4) Uani 1 1 d G U . . .
H8 H 0.0061 0.8232 0.0201 0.235 Uiso 1 1 calc R U . . .
C9 C 0.0137(2) 0.8499(3) 0.0552(4) 0.204(4) Uani 1 1 d G U . . .
H9 H 0.0015 0.8524 0.0476 0.245 Uiso 1 1 calc R U . . .
C10 C 0.0288(3) 0.8636(2) 0.0827(4) 0.207(5) Uani 1 1 d G U . . .
H10 H 0.0269 0.8754 0.0939 0.248 Uiso 1 1 calc R U . . .
C11 C 0.0466(2) 0.8600(2) 0.0939(3) 0.200(4) Uani 1 1 d DG U . . .
C12 C 0.0494(2) 0.8427(3) 0.0775(4) 0.193(4) Uani 1 1 d G U . . .
H12 H 0.0615 0.8402 0.0852 0.232 Uiso 1 1 calc R U . . .
C13 C 0.0633(3) 0.8755(3) 0.1228(4) 0.207(4) Uani 1 1 d D U . . .
C14 C 0.0865(3) 0.8854(3) 0.1123(5) 0.208(5) Uani 1 1 d D U . . .
H14 H 0.0905 0.8821 0.0890 0.250 Uiso 1 1 calc R U . . .
C15 C 0.1037(3) 0.9003(3) 0.1368(4) 0.211(5) Uani 1 1 d D U . . .
H15 H 0.1194 0.9067 0.1298 0.254 Uiso 1 1 calc R U . . .
C16 C 0.09849(17) 0.90625(19) 0.1714(3) 0.201(4) Uani 1 1 d DG U . . .
C17 C 0.11543(16) 0.92262(18) 0.1943(4) 0.200(5) Uani 1 1 d G U . . .
H17 H 0.1311 0.9304 0.1867 0.240 Uiso 1 1 calc R U . . .
C18 C 0.1094(2) 0.92762(16) 0.2282(3) 0.196(5) Uani 1 1 d G U . . .
H18 H 0.1210 0.9388 0.2438 0.235 Uiso 1 1 calc R U . . .
C19 C 0.0864(2) 0.91624(17) 0.2393(2) 0.196(4) Uani 1 1 d DG U . . .
C20 C 0.06946(17) 0.89986(14) 0.2164(2) 0.196(4) Uani 1 1 d G U . . .
C21 C 0.07551(16) 0.89487(13) 0.1825(2) 0.197(4) Uani 1 1 d DG U . . .
C22 C 0.05857(19) 0.87849(17) 0.1596(2) 0.200(4) Uani 1 1 d DG U . . .
C23 C 0.03559(18) 0.86711(17) 0.1707(3) 0.202(5) Uani 1 1 d G U . . .
H23 H 0.0240 0.8559 0.1551 0.242 Uiso 1 1 calc R U . . .
C24 C 0.02954(16) 0.87211(19) 0.2046(4) 0.206(5) Uani 1 1 d G U . . .
H24 H 0.0138 0.8643 0.2122 0.248 Uiso 1 1 calc R U . . .
C25 C 0.04648(18) 0.8885(2) 0.2275(3) 0.201(4) Uani 1 1 d DG U . . .
C26 C 0.0413(4) 0.8919(3) 0.2637(5) 0.204(5) Uani 1 1 d D U . . .
H26 H 0.0260 0.8831 0.2730 0.245 Uiso 1 1 calc R U . . .
C27 C 0.0589(4) 0.9084(3) 0.2854(6) 0.202(5) Uani 1 1 d D U . . .
H27 H 0.0551 0.9106 0.3096 0.242 Uiso 1 1 calc R U . . .
C28 C 0.0819(3) 0.9220(3) 0.2741(4) 0.196(4) Uani 1 1 d D U . . .
C29 C 0.0985(2) 0.9394(2) 0.3013(4) 0.199(5) Uani 1 1 d DG U . . .
C30 C 0.1117(3) 0.9627(3) 0.2920(3) 0.208(5) Uani 1 1 d G U . . .
H30 H 0.1111 0.9676 0.2678 0.250 Uiso 1 1 calc R U . . .
C31 C 0.1258(2) 0.97863(17) 0.3183(4) 0.213(5) Uani 1 1 d G U . . .
H31 H 0.1349 0.9945 0.3120 0.256 Uiso 1 1 calc R U . . .
C32 C 0.1267(2) 0.9714(2) 0.3538(4) 0.197(5) Uani 1 1 d G U . . .
H32 H 0.1364 0.9823 0.3717 0.236 Uiso 1 1 calc R U . . .
C33 C 0.1135(3) 0.9481(3) 0.3630(3) 0.176(4) Uani 1 1 d DG U . . .
C34 C 0.0994(2) 0.93216(17) 0.3367(4) 0.181(5) Uani 1 1 d G U . . .
H34 H 0.0904 0.9163 0.3430 0.217 Uiso 1 1 calc R U . . .
C35 C 0.1097(3) 0.9490(3) 0.4254(3) 0.172(4) Uani 1 1 d D U . . .
H35 H 0.1063 0.9610 0.4216 0.206 Uiso 1 1 calc R U . . .
N4 N 0.11835(11) 0.92541(14) 0.4648(2) 0.161(4) Uani 1 1 d G U . . .
C36 C 0.11056(14) 0.94069(12) 0.4621(2) 0.170(4) Uani 1 1 d DG U . . .
C37 C 0.10289(16) 0.94776(15) 0.4919(2) 0.182(4) Uani 1 1 d G U . . .
H37 H 0.0981 0.9589 0.4891 0.218 Uiso 1 1 calc R U . . .
C38 C 0.10229(12) 0.93832(16) 0.5260(2) 0.181(5) Uani 1 1 d G U . . .
H38 H 0.0967 0.9426 0.5469 0.217 Uiso 1 1 calc R U . . .
C39 C 0.10989(14) 0.92257(14) 0.5293(2) 0.176(4) Uani 1 1 d G U . . .
H39 H 0.1095 0.9159 0.5525 0.211 Uiso 1 1 calc R U . . .
C40 C 0.11803(15) 0.91664(15) 0.4985(2) 0.166(4) Uani 1 1 d G U . . .
H40 H 0.1236 0.9061 0.5012 0.200 Uiso 1 1 calc R U . . .
N5 N -0.02275(15) 0.77601(18) 0.0192(2) 0.201(4) Uani 1 1 d G U . . .
C41 C -0.03666(16) 0.77903(17) -0.0045(2) 0.211(5) Uani 1 1 d G U . . .
H41 H -0.0313 0.7842 -0.0288 0.253 Uiso 1 1 calc R U . . .
C42 C -0.05843(17) 0.77479(18) 0.0056(2) 0.222(5) Uani 1 1 d G U . . .
H42 H -0.0677 0.7774 -0.0114 0.266 Uiso 1 1 calc R U . . .
C43 C -0.06663(14) 0.7667(2) 0.0406(2) 0.223(5) Uani 1 1 d G U . . .
H43 H -0.0816 0.7637 0.0478 0.268 Uiso 1 1 calc R U . . .
C44 C -0.05282(14) 0.76318(16) 0.0649(2) 0.212(5) Uani 1 1 d G U . . .
H44 H -0.0582 0.7573 0.0889 0.255 Uiso 1 1 calc R U . . .
C45 C -0.03106(15) 0.76831(15) 0.0536(2) 0.199(4) Uani 1 1 d DG U . . .
C46 C -0.0128(2) 0.7680(3) 0.0758(4) 0.174(4) Uani 1 1 d D U . . .
H46 H -0.0143 0.7681 0.1018 0.208 Uiso 1 1 calc R U . . .
C47 C 0.02256(14) 0.76965(18) 0.0880(3) 0.130(3) Uani 1 1 d DG U . . .
C48 C 0.03334(17) 0.75680(15) 0.0816(2) 0.128(3) Uani 1 1 d G U . . .
H48 H 0.0278 0.7454 0.0627 0.153 Uiso 1 1 calc R U . . .
C49 C 0.05226(17) 0.76057(16) 0.1027(3) 0.123(3) Uani 1 1 d G U . . .
H49 H 0.0596 0.7518 0.0982 0.148 Uiso 1 1 calc R U . . .
C50 C 0.06038(14) 0.77719(17) 0.1302(2) 0.123(3) Uani 1 1 d G U . . .
H50 H 0.0733 0.7798 0.1447 0.148 Uiso 1 1 calc R U . . .
C51 C 0.04960(17) 0.79004(15) 0.1367(2) 0.121(3) Uani 1 1 d DG U . . .
C52 C 0.03069(17) 0.78627(17) 0.1156(3) 0.124(3) Uani 1 1 d G U . . .
H52 H 0.0233 0.7951 0.1200 0.148 Uiso 1 1 calc R U . . .
C53 C 0.0581(2) 0.8086(2) 0.1640(4) 0.118(3) Uani 1 1 d D U . . .
C54 C 0.0799(2) 0.8280(2) 0.1592(4) 0.127(4) Uani 1 1 d D U . . .
H54 H 0.0889 0.8288 0.1384 0.153 Uiso 1 1 calc R U . . .
C55 C 0.0889(2) 0.8462(2) 0.1845(4) 0.121(4) Uani 1 1 d D U . . .
H55 H 0.1034 0.8596 0.1799 0.145 Uiso 1 1 calc R U . . .
C56 C 0.07661(11) 0.84487(12) 0.2164(2) 0.119(3) Uani 1 1 d G U . . .
C57 C 0.08592(11) 0.86277(11) 0.2418(2) 0.120(4) Uani 1 1 d G U . . .
H57 H 0.1005 0.8761 0.2373 0.144 Uiso 1 1 calc R U . . .
C58 C 0.07387(13) 0.86119(12) 0.2739(2) 0.118(4) Uani 1 1 d G U . . .
H58 H 0.0802 0.8734 0.2913 0.142 Uiso 1 1 calc R U . . .
C59 C 0.05252(13) 0.84171(13) 0.28044(18) 0.121(3) Uani 1 1 d DG U . . .
C60 C 0.04321(10) 0.82381(10) 0.25498(15) 0.124(3) Uani 1 1 d G U . . .
C61 C 0.05525(10) 0.82539(10) 0.22294(15) 0.119(3) Uani 1 1 d G U . . .
C62 C 0.04595(13) 0.80749(13) 0.19748(18) 0.120(3) Uani 1 1 d G U . . .
C63 C 0.02459(14) 0.78800(12) 0.2040(2) 0.134(4) Uani 1 1 d G U . . .
H63 H 0.0182 0.7758 0.1866 0.161 Uiso 1 1 calc R U . . .
C64 C 0.01254(12) 0.78642(11) 0.2361(2) 0.135(4) Uani 1 1 d G U . . .
H64 H -0.0021 0.7731 0.2406 0.162 Uiso 1 1 calc R U . . .
C65 C 0.02185(11) 0.80432(13) 0.2615(2) 0.133(4) Uani 1 1 d DG U . . .
C66 C 0.0080(2) 0.8024(3) 0.2921(4) 0.137(4) Uani 1 1 d D U . . .
H66 H -0.0073 0.7899 0.2950 0.164 Uiso 1 1 calc R U . . .
C67 C 0.0182(2) 0.8199(2) 0.3171(4) 0.140(4) Uani 1 1 d D U . . .
H67 H 0.0098 0.8184 0.3390 0.168 Uiso 1 1 calc R U . . .
C68 C 0.0402(2) 0.8398(2) 0.3137(4) 0.132(4) Uani 1 1 d D U . . .
C69 C 0.04950(18) 0.85754(16) 0.3440(2) 0.134(3) Uani 1 1 d DG U . . .
C70 C 0.07069(17) 0.86381(17) 0.3601(3) 0.133(4) Uani 1 1 d G U . . .
H70 H 0.0798 0.8577 0.3508 0.159 Uiso 1 1 calc R U . . .
C71 C 0.07851(14) 0.87901(18) 0.3896(3) 0.132(3) Uani 1 1 d DG U . . .
C72 C 0.06512(18) 0.88794(16) 0.4031(2) 0.138(4) Uani 1 1 d G U . . .
H72 H 0.0705 0.8983 0.4234 0.166 Uiso 1 1 calc R U . . .
C73 C 0.04393(17) 0.88168(18) 0.3870(3) 0.142(4) Uani 1 1 d G U . . .
H73 H 0.0348 0.8878 0.3963 0.171 Uiso 1 1 calc R U . . .
C74 C 0.03611(14) 0.86648(18) 0.3575(3) 0.141(4) Uani 1 1 d G U . . .
H74 H 0.0216 0.8622 0.3465 0.169 Uiso 1 1 calc R U . . .
C75 C 0.1040(2) 0.8684(3) 0.4148(4) 0.119(3) Uani 1 1 d D U . . .
H75 H 0.0931 0.8527 0.4098 0.143 Uiso 1 1 calc R U . . .
N8 N 0.14106(14) 0.89804(11) 0.43537(16) 0.121(3) Uani 1 1 d G U . . .
C76 C 0.12672(10) 0.87479(12) 0.43265(14) 0.118(3) Uani 1 1 d G U . . .
C77 C 0.13186(11) 0.85887(11) 0.44731(12) 0.121(3) Uani 1 1 d G U . . .
H77 H 0.1211 0.8428 0.4456 0.146 Uiso 1 1 calc R U . . .
C78 C 0.15294(13) 0.86680(12) 0.46455(13) 0.124(3) Uani 1 1 d G U . . .
H78 H 0.1571 0.8562 0.4744 0.149 Uiso 1 1 calc R U . . .
C79 C 0.16788(11) 0.89035(13) 0.46727(15) 0.124(4) Uani 1 1 d G U . . .
H79 H 0.1825 0.8961 0.4789 0.149 Uiso 1 1 calc R U . . .
C80 C 0.16147(12) 0.90553(11) 0.45292(15) 0.127(4) Uani 1 1 d G U . . .
H80 H 0.1717 0.9217 0.4555 0.152 Uiso 1 1 calc R U . . .
N9 N 0.08463(11) 0.77121(11) 0.25528(16) 0.122(3) Uani 1 1 d G U . . .
C81 C 0.09803(12) 0.76894(12) 0.22956(16) 0.126(4) Uani 1 1 d G U . . .
H81 H 0.0965 0.7542 0.2258 0.151 Uiso 1 1 calc R U . . .
C82 C 0.11383(11) 0.78747(13) 0.20865(15) 0.128(4) Uani 1 1 d G U . . .
H82 H 0.1233 0.7854 0.1912 0.153 Uiso 1 1 calc R U . . .
C83 C 0.11581(12) 0.80893(12) 0.21328(12) 0.129(4) Uani 1 1 d G U . . .
H83 H 0.1265 0.8217 0.1990 0.155 Uiso 1 1 calc R U . . .
C84 C 0.10196(12) 0.81145(11) 0.23895(13) 0.125(4) Uani 1 1 d G U . . .
H84 H 0.1027 0.8259 0.2422 0.150 Uiso 1 1 calc R U . . .
C85 C 0.08702(9) 0.79254(12) 0.25967(15) 0.119(3) Uani 1 1 d DG U . . .
C86 C 0.0711(2) 0.7938(3) 0.2856(3) 0.123(4) Uani 1 1 d D U . . .
H86 H 0.0716 0.8081 0.2897 0.147 Uiso 1 1 calc R U . . .
C87 C 0.04121(16) 0.77654(18) 0.3295(3) 0.133(4) Uani 1 1 d DG U . . .
C88 C 0.05043(12) 0.79255(16) 0.3579(3) 0.128(4) Uani 1 1 d G U . . .
H88 H 0.0665 0.8035 0.3584 0.154 Uiso 1 1 calc R U . . .
C89 C 0.03615(18) 0.79255(16) 0.3857(3) 0.133(3) Uani 1 1 d DG U . . .
C90 C 0.01265(16) 0.77655(18) 0.3851(3) 0.134(4) Uani 1 1 d G U . . .
H90 H 0.0029 0.7765 0.4041 0.161 Uiso 1 1 calc R U . . .
C91 C 0.00343(12) 0.76055(16) 0.3567(3) 0.134(4) Uani 1 1 d G U . . .
H91 H -0.0126 0.7496 0.3563 0.160 Uiso 1 1 calc R U . . .
C92 C 0.01771(17) 0.76054(16) 0.3289(3) 0.135(4) Uani 1 1 d G U . . .
H92 H 0.0114 0.7496 0.3095 0.162 Uiso 1 1 calc R U . . .
C93 C 0.0443(2) 0.8083(2) 0.4181(4) 0.135(3) Uani 1 1 d D U . . .
C94 C 0.0352(3) 0.8231(2) 0.4235(4) 0.138(3) Uani 1 1 d D U . . .
H94 H 0.0237 0.8223 0.4075 0.166 Uiso 1 1 calc R U . . .
C95 C 0.0433(2) 0.8388(3) 0.4521(4) 0.135(3) Uani 1 1 d D U . . .
H95 H 0.0368 0.8485 0.4553 0.162 Uiso 1 1 calc R U . . .
C96 C 0.06003(13) 0.84104(14) 0.4762(2) 0.134(3) Uani 1 1 d DG U . . .
C97 C 0.06728(16) 0.85689(12) 0.5049(3) 0.136(3) Uani 1 1 d G U . . .
H97 H 0.0610 0.8668 0.5075 0.163 Uiso 1 1 calc R U . . .
C98 C 0.08366(16) 0.85818(12) 0.5298(2) 0.135(3) Uani 1 1 d G U . . .
H98 H 0.0886 0.8690 0.5494 0.162 Uiso 1 1 calc R U . . .
C99 C 0.09278(13) 0.84362(13) 0.52602(18) 0.136(3) Uani 1 1 d DG U . . .
C100 C 0.08553(10) 0.82777(10) 0.49734(16) 0.132(3) Uani 1 1 d G U . . .
C101 C 0.06916(10) 0.82648(10) 0.47243(16) 0.132(3) Uani 1 1 d G U . . .
C102 C 0.06191(13) 0.81063(13) 0.44375(18) 0.131(3) Uani 1 1 d DG U . . .
C103 C 0.07103(15) 0.79607(12) 0.4400(2) 0.129(3) Uani 1 1 d G U . . .
H103 H 0.0661 0.7852 0.4204 0.155 Uiso 1 1 calc R U . . .
C104 C 0.08741(15) 0.79736(12) 0.4649(3) 0.127(3) Uani 1 1 d G U . . .
H104 H 0.0936 0.7874 0.4623 0.153 Uiso 1 1 calc R U . . .
C105 C 0.09466(13) 0.81321(13) 0.4936(2) 0.130(3) Uani 1 1 d G U . . .
C106 C 0.1124(3) 0.8151(3) 0.5185(4) 0.139(3) Uani 1 1 d D U . . .
H106 H 0.1187 0.8052 0.5158 0.167 Uiso 1 1 calc R U . . .
C107 C 0.1203(3) 0.8315(2) 0.5464(4) 0.142(4) Uani 1 1 d D U . . .
H107 H 0.1318 0.8328 0.5631 0.171 Uiso 1 1 calc R U . . .
C108 C 0.1109(2) 0.8461(3) 0.5496(4) 0.146(3) Uani 1 1 d D U . . .
C109 C 0.1207(2) 0.8633(2) 0.5808(3) 0.166(4) Uani 1 1 d DG U . . .
C110 C 0.10875(18) 0.85987(19) 0.6137(4) 0.184(5) Uani 1 1 d G U . . .
H110 H 0.0940 0.8465 0.6168 0.221 Uiso 1 1 calc R U . . .
C111 C 0.1183(2) 0.8760(3) 0.6418(3) 0.207(5) Uani 1 1 d G U . . .
C112 C 0.1399(2) 0.8956(2) 0.6372(3) 0.194(5) Uani 1 1 d G U . . .
H112 H 0.1464 0.9066 0.6564 0.233 Uiso 1 1 calc R U . . .
C113 C 0.15184(18) 0.89906(18) 0.6043(4) 0.185(5) Uani 1 1 d G U . . .
H113 H 0.1666 0.9124 0.6012 0.222 Uiso 1 1 calc R U . . .
C114 C 0.1423(2) 0.8829(2) 0.5762(3) 0.174(5) Uani 1 1 d G U . . .
H114 H 0.1504 0.8853 0.5538 0.208 Uiso 1 1 calc R U . . .
N12 N 0.0845(2) 0.85591(16) 0.74176(18) 0.284(6) Uani 1 1 d G U . . .
N11 N 0.10602(19) 0.86893(18) 0.6752(2) 0.236(5) Uani 1 1 d G U . . .
C115 C 0.08436(19) 0.86049(14) 0.67572(18) 0.255(6) Uani 1 1 d G U . . .
H115 H 0.0762 0.8591 0.6535 0.306 Uiso 1 1 calc R U . . .
C120 C 0.0732(2) 0.84823(17) 0.77414(18) 0.300(7) Uani 1 1 d G U . . .
H120 H 0.0819 0.8504 0.7960 0.360 Uiso 1 1 calc R U . . .
C119 C 0.0493(2) 0.83736(19) 0.77640(19) 0.304(7) Uani 1 1 d G U . . .
H119 H 0.0418 0.8318 0.7994 0.365 Uiso 1 1 calc R U . . .
C118 C 0.0365(2) 0.8346(2) 0.7450(2) 0.300(7) Uani 1 1 d G U . . .
H118 H 0.0201 0.8273 0.7462 0.360 Uiso 1 1 calc R U . . .
C117 C 0.0479(2) 0.84274(18) 0.71183(19) 0.291(6) Uani 1 1 d G U . . .
H117 H 0.0395 0.8414 0.6900 0.349 Uiso 1 1 calc R U . . .
C116 C 0.0716(2) 0.85282(15) 0.71114(18) 0.276(6) Uani 1 1 d G U . . .
N13 N 0.03242(12) 0.73195(13) 0.25017(18) 0.136(3) Uani 1 1 d G U . . .
C121 C 0.03286(13) 0.73982(12) 0.21567(17) 0.137(4) Uani 1 1 d G U . . .
H121 H 0.0468 0.7524 0.2066 0.164 Uiso 1 1 calc R U . . .
C122 C 0.01352(14) 0.73011(13) 0.19322(18) 0.148(4) Uani 1 1 d G U . . .
H122 H 0.0142 0.7362 0.1694 0.177 Uiso 1 1 calc R U . . .
C123 C -0.00683(12) 0.71148(14) 0.20573(19) 0.155(4) Uani 1 1 d G U . . .
H123 H -0.0202 0.7046 0.1906 0.186 Uiso 1 1 calc R U . . .
C124 C -0.00745(13) 0.70297(13) 0.24064(19) 0.147(4) Uani 1 1 d G U . . .
H124 H -0.0211 0.6900 0.2496 0.177 Uiso 1 1 calc R U . . .
C125 C 0.01215(13) 0.71376(11) 0.26209(18) 0.140(4) Uani 1 1 d DG U . . .
C126 C 0.0135(3) 0.7072(3) 0.3000(3) 0.138(4) Uani 1 1 d D U . . .
H126 H 0.0011 0.6931 0.3089 0.166 Uiso 1 1 calc R U . . .
C127 C 0.03078(15) 0.7109(2) 0.3579(2) 0.127(3) Uani 1 1 d G U . . .
C128 C 0.03473(15) 0.72560(14) 0.3876(3) 0.124(3) Uani 1 1 d G U . . .
H128 H 0.0358 0.7401 0.3837 0.149 Uiso 1 1 calc R U . . .
C129 C 0.03718(15) 0.71899(18) 0.4227(3) 0.132(3) Uani 1 1 d G U . . .
C130 C 0.03568(16) 0.6977(2) 0.4283(2) 0.132(4) Uani 1 1 d G U . . .
H130 H 0.0373 0.6932 0.4524 0.159 Uiso 1 1 calc R U . . .
C131 C 0.03173(15) 0.68304(14) 0.3987(3) 0.135(4) Uani 1 1 d G U . . .
H131 H 0.0307 0.6685 0.4025 0.162 Uiso 1 1 calc R U . . .
C132 C 0.02928(15) 0.68965(18) 0.3635(3) 0.128(3) Uani 1 1 d G U . . .
H132 H 0.0266 0.6796 0.3433 0.153 Uiso 1 1 calc R U . . .
C133 C 0.0394(3) 0.7339(3) 0.4548(4) 0.131(3) Uani 1 1 d D U . . .
C134 C 0.0229(3) 0.7408(2) 0.4571(4) 0.133(3) Uani 1 1 d D U . . .
H134 H 0.0116 0.7368 0.4383 0.159 Uiso 1 1 calc R U . . .
C135 C 0.0232(2) 0.7538(2) 0.4875(4) 0.134(3) Uani 1 1 d D U . . .
H135 H 0.0124 0.7591 0.4887 0.160 Uiso 1 1 calc R U . . .
C136 C 0.03937(11) 0.75932(13) 0.5168(2) 0.135(3) Uani 1 1 d DG U . . .
C137 C 0.03908(14) 0.77164(13) 0.5473(3) 0.138(4) Uani 1 1 d G U . . .
H137 H 0.0272 0.7754 0.5500 0.166 Uiso 1 1 calc R U . . .
C138 C 0.05615(17) 0.77843(13) 0.5740(2) 0.141(4) Uani 1 1 d G U . . .
H138 H 0.0560 0.7869 0.5949 0.169 Uiso 1 1 calc R U . . .
C139 C 0.07351(15) 0.77291(13) 0.57014(18) 0.146(3) Uani 1 1 d DG U . . .
C140 C 0.07380(10) 0.76059(10) 0.53955(17) 0.142(3) Uani 1 1 d G U . . .
C141 C 0.05673(10) 0.75379(9) 0.51286(17) 0.137(3) Uani 1 1 d G U . . .
C142 C 0.05703(14) 0.74147(13) 0.48227(18) 0.134(3) Uani 1 1 d G U . . .
C143 C 0.07439(16) 0.73595(13) 0.4784(2) 0.139(4) Uani 1 1 d G U . . .
H143 H 0.0746 0.7275 0.4575 0.167 Uiso 1 1 calc R U . . .
C144 C 0.09145(14) 0.74274(14) 0.5051(3) 0.142(4) Uani 1 1 d G U . . .
H144 H 0.1033 0.7390 0.5024 0.171 Uiso 1 1 calc R U . . .
C145 C 0.09116(12) 0.75506(14) 0.5356(2) 0.147(3) Uani 1 1 d DG U . . .
C146 C 0.1095(3) 0.7633(3) 0.5611(4) 0.157(4) Uani 1 1 d D U . . .
H146 H 0.1221 0.7608 0.5577 0.188 Uiso 1 1 calc R U . . .
C147 C 0.1081(3) 0.7753(3) 0.5916(4) 0.162(4) Uani 1 1 d D U . . .
H147 H 0.1208 0.7818 0.6081 0.194 Uiso 1 1 calc R U . . .
C148 C 0.0894(3) 0.7784(3) 0.5994(4) 0.159(3) Uani 1 1 d D U . . .
C149 C 0.0891(2) 0.7884(2) 0.6352(3) 0.173(4) Uani 1 1 d DG U . . .
C150 C 0.1075(2) 0.8093(2) 0.6471(4) 0.195(5) Uani 1 1 d G U . . .
H150 H 0.1204 0.8179 0.6315 0.234 Uiso 1 1 calc R U . . .
C151 C 0.1070(2) 0.81766(18) 0.6819(4) 0.212(5) Uani 1 1 d DG U . . .
C152 C 0.0881(3) 0.8051(2) 0.7048(3) 0.213(6) Uani 1 1 d G U . . .
H152 H 0.0877 0.8108 0.7285 0.255 Uiso 1 1 calc R U . . .
C153 C 0.0697(2) 0.7842(2) 0.6929(4) 0.201(6) Uani 1 1 d G U . . .
H153 H 0.0568 0.7756 0.7085 0.241 Uiso 1 1 calc R U . . .
C154 C 0.0702(2) 0.77585(18) 0.6581(4) 0.187(5) Uani 1 1 d G U . . .
H154 H 0.0577 0.7616 0.6499 0.224 Uiso 1 1 calc R U . . .
N15 N 0.15693(17) 0.88345(14) 0.71548(17) 0.244(5) Uani 1 1 d G U . . .
N16 N 0.12342(17) 0.84067(15) 0.69338(16) 0.220(5) Uani 1 1 d DG U . . .
C155 C 0.14385(16) 0.84742(12) 0.68285(15) 0.231(5) Uani 1 1 d G U . . .
H155 H 0.1470 0.8376 0.6681 0.277 Uiso 1 1 calc R U . . .
C156 C 0.16288(16) 0.87069(13) 0.69364(16) 0.240(5) Uani 1 1 d G U . . .
C157 C 0.18504(15) 0.87858(15) 0.68109(18) 0.242(6) Uani 1 1 d G U . . .
H157 H 0.1886 0.8689 0.6666 0.291 Uiso 1 1 calc R U . . .
C158 C 0.20198(16) 0.90082(17) 0.6900(2) 0.249(6) Uani 1 1 d G U . . .
H158 H 0.2173 0.9068 0.6812 0.299 Uiso 1 1 calc R U . . .
C159 C 0.19625(18) 0.91417(15) 0.7118(2) 0.250(6) Uani 1 1 d G U . . .
H159 H 0.2076 0.9295 0.7181 0.300 Uiso 1 1 calc R U . . .
C160 C 0.17381(19) 0.90506(14) 0.72448(18) 0.249(6) Uani 1 1 d G U . . .
H160 H 0.1701 0.9142 0.7399 0.299 Uiso 1 1 calc R U . . .
N17 N 0.08287(11) 0.75187(13) 0.33547(15) 0.128(3) Uani 1 1 d G U . . .
C161 C 0.09117(12) 0.76977(12) 0.35945(15) 0.129(4) Uani 1 1 d G U . . .
H161 H 0.0862 0.7808 0.3573 0.155 Uiso 1 1 calc R U . . .
C162 C 0.10665(9) 0.77247(11) 0.38700(14) 0.134(4) Uani 1 1 d G U . . .
H162 H 0.1125 0.7854 0.4031 0.161 Uiso 1 1 calc R U . . .
C163 C 0.11357(11) 0.75625(12) 0.39101(16) 0.135(4) Uani 1 1 d G U . . .
H163 H 0.1241 0.7579 0.4099 0.162 Uiso 1 1 calc R U . . .
C164 C 0.10494(13) 0.73764(13) 0.36717(17) 0.133(4) Uani 1 1 d G U . . .
H164 H 0.1091 0.7261 0.3697 0.159 Uiso 1 1 calc R U . . .
C165 C 0.09011(11) 0.73624(12) 0.33966(15) 0.125(3) Uani 1 1 d G U . . .
C166 C 0.0808(2) 0.7178(3) 0.3144(4) 0.125(4) Uani 1 1 d D U . . .
H166 H 0.0834 0.7052 0.3181 0.150 Uiso 1 1 calc R U . . .
C167 C 0.05840(14) 0.69902(14) 0.2610(3) 0.113(3) Uani 1 1 d DG U . . .
C168 C 0.05557(15) 0.70300(12) 0.2244(3) 0.115(3) Uani 1 1 d G U . . .
H168 H 0.0616 0.7184 0.2157 0.138 Uiso 1 1 calc R U . . .
C169 C 0.04393(16) 0.68450(18) 0.2005(2) 0.116(3) Uani 1 1 d G U . . .
C170 C 0.03511(14) 0.66202(14) 0.2131(2) 0.118(3) Uani 1 1 d G U . . .
H170 H 0.0272 0.6494 0.1968 0.142 Uiso 1 1 calc R U . . .
C171 C 0.03794(15) 0.65804(12) 0.2498(3) 0.120(4) Uani 1 1 d G U . . .
H171 H 0.0319 0.6427 0.2584 0.144 Uiso 1 1 calc R U . . .
C172 C 0.04958(16) 0.67655(17) 0.2737(2) 0.117(3) Uani 1 1 d G U . . .
H172 H 0.0515 0.6738 0.2988 0.140 Uiso 1 1 calc R U . . .
C173 C 0.0413(3) 0.6895(2) 0.1608(4) 0.117(3) Uani 1 1 d . U . . .
C174 C 0.0600(3) 0.7005(2) 0.1377(4) 0.120(3) Uani 1 1 d . U . . .
H174 H 0.0747 0.7038 0.1464 0.143 Uiso 1 1 calc R U . . .
C175 C 0.0582(2) 0.7066(3) 0.1033(4) 0.128(4) Uani 1 1 d D U . . .
H175 H 0.0717 0.7158 0.0891 0.154 Uiso 1 1 calc R U . . .
C176 C 0.03608(11) 0.69958(13) 0.0879(2) 0.127(3) Uani 1 1 d DG U . . .
C177 C 0.03397(15) 0.70564(13) 0.0522(2) 0.134(4) Uani 1 1 d G U . . .
H177 H 0.0472 0.7132 0.0369 0.161 Uiso 1 1 calc R U . . .
C178 C 0.01247(17) 0.70066(14) 0.03885(18) 0.136(4) Uani 1 1 d G U . . .
H178 H 0.0110 0.7048 0.0144 0.163 Uiso 1 1 calc R U . . .
C179 C -0.00691(14) 0.68961(15) 0.0613(2) 0.140(3) Uani 1 1 d G U . . .
C180 C -0.00480(10) 0.68354(10) 0.09702(18) 0.137(3) Uani 1 1 d G U . . .
C181 C 0.01670(10) 0.68853(9) 0.11036(18) 0.128(3) Uani 1 1 d G U . . .
C182 C 0.01881(14) 0.68246(14) 0.14611(19) 0.124(3) Uani 1 1 d G U . . .
C183 C -0.00057(17) 0.67141(14) 0.16852(18) 0.133(4) Uani 1 1 d G U . . .
H183 H 0.0009 0.6673 0.1930 0.160 Uiso 1 1 calc R U . . .
C184 C -0.02207(14) 0.66643(14) 0.1552(2) 0.142(4) Uani 1 1 d G U . . .
H184 H -0.0353 0.6589 0.1705 0.171 Uiso 1 1 calc R U . . .
C185 C -0.02418(11) 0.67249(14) 0.1194(2) 0.146(4) Uani 1 1 d G U . . .
C186 C -0.0464(3) 0.6659(3) 0.1063(5) 0.161(4) Uani 1 1 d D U . . .
H186 H -0.0597 0.6573 0.1211 0.193 Uiso 1 1 calc R U . . .
C187 C -0.0479(3) 0.6725(3) 0.0707(5) 0.168(4) Uani 1 1 d D U . . .
H187 H -0.0628 0.6684 0.0614 0.202 Uiso 1 1 calc R U . . .
C188 C -0.0289(3) 0.6849(3) 0.0479(4) 0.156(4) Uani 1 1 d D U . . .
C189 C -0.0311(2) 0.6944(2) 0.0120(3) 0.168(4) Uani 1 1 d DG U . . .
C190 C -0.01934(18) 0.7180(2) 0.0056(3) 0.165(4) Uani 1 1 d G U . . .
H190 H -0.0077 0.7282 0.0222 0.198 Uiso 1 1 calc R U . . .
C191 C -0.0247(2) 0.72688(16) -0.0251(4) 0.170(4) Uani 1 1 d DG U . . .
C192 C -0.0417(2) 0.7120(2) -0.0494(3) 0.184(5) Uani 1 1 d G U . . .
H192 H -0.0453 0.7181 -0.0704 0.221 Uiso 1 1 calc R U . . .
C193 C -0.05345(19) 0.6884(2) -0.0430(3) 0.187(5) Uani 1 1 d G U . . .
H193 H -0.0651 0.6782 -0.0596 0.225 Uiso 1 1 calc R U . . .
C194 C -0.0481(2) 0.67953(16) -0.0123(4) 0.184(5) Uani 1 1 d G U . . .
H194 H -0.0561 0.6634 -0.0079 0.221 Uiso 1 1 calc R U . . .
C195 C -0.0066(3) 0.7577(2) -0.0671(5) 0.169(4) Uani 1 1 d D U . . .
H195 H -0.0126 0.7468 -0.0866 0.203 Uiso 1 1 calc R U . . .
N20 N 0.01536(12) 0.79771(14) -0.04756(17) 0.168(4) Uani 1 1 d G U . . .
C196 C 0.00628(14) 0.78220(15) -0.07561(19) 0.174(4) Uani 1 1 d DG U . . .
C197 C 0.00932(13) 0.78851(16) -0.11217(18) 0.193(5) Uani 1 1 d G U . . .
H197 H 0.0032 0.7771 -0.1310 0.231 Uiso 1 1 calc R U . . .
C198 C 0.02150(14) 0.81176(17) -0.12089(17) 0.197(5) Uani 1 1 d G U . . .
H198 H 0.0236 0.8166 -0.1458 0.237 Uiso 1 1 calc R U . . .
C199 C 0.03066(16) 0.82782(15) -0.09281(17) 0.194(5) Uani 1 1 d G U . . .
H199 H 0.0390 0.8439 -0.0983 0.232 Uiso 1 1 calc R U . . .
C200 C 0.02760(12) 0.82040(14) -0.05660(17) 0.182(5) Uani 1 1 d G U . . .
H200 H 0.0343 0.8316 -0.0375 0.219 Uiso 1 1 calc R U . . .
N21 N 0.14102(12) 0.91822(14) 0.35815(16) 0.124(3) Uani 1 1 d G U . . .
C201 C 0.13058(12) 0.90113(12) 0.33292(15) 0.130(4) Uani 1 1 d G U . . .
H201 H 0.1166 0.8876 0.3393 0.156 Uiso 1 1 calc R U . . .
C202 C 0.13971(11) 0.90282(11) 0.29811(16) 0.137(4) Uani 1 1 d G U . . .
H202 H 0.1322 0.8904 0.2812 0.165 Uiso 1 1 calc R U . . .
C203 C 0.15982(11) 0.92266(14) 0.28813(17) 0.151(5) Uani 1 1 d G U . . .
H203 H 0.1662 0.9241 0.2643 0.181 Uiso 1 1 calc R U . . .
C204 C 0.17048(13) 0.94044(13) 0.31333(17) 0.156(5) Uani 1 1 d G U . . .
H204 H 0.1841 0.9544 0.3070 0.187 Uiso 1 1 calc R U . . .
C205 C 0.16092(13) 0.93750(12) 0.34790(17) 0.143(4) Uani 1 1 d G U . . .
C206 C 0.1719(3) 0.9546(3) 0.3766(4) 0.143(4) Uani 1 1 d D U . . .
H206 H 0.1862 0.9681 0.3717 0.172 Uiso 1 1 calc R U . . .
C207 C 0.17406(17) 0.96926(17) 0.4366(3) 0.145(4) Uani 1 1 d DG U . . .
C208 C 0.17457(18) 0.96280(13) 0.4727(3) 0.146(4) Uani 1 1 d G U . . .
H208 H 0.1664 0.9469 0.4794 0.175 Uiso 1 1 calc R U . . .
C209 C 0.1870(2) 0.9796(2) 0.4991(2) 0.157(4) Uani 1 1 d DG U . . .
C210 C 0.19891(18) 1.00276(17) 0.4893(3) 0.157(4) Uani 1 1 d G U . . .
H210 H 0.2074 1.0142 0.5073 0.189 Uiso 1 1 calc R U . . .
C211 C 0.19841(18) 1.00921(13) 0.4531(3) 0.155(4) Uani 1 1 d G U . . .
H211 H 0.2066 1.0251 0.4464 0.185 Uiso 1 1 calc R U . . .
C212 C 0.1860(2) 0.99246(19) 0.4268(2) 0.151(4) Uani 1 1 d G U . . .
H212 H 0.1856 0.9969 0.4020 0.182 Uiso 1 1 calc R U . . .
C213 C 0.1866(3) 0.9726(3) 0.5389(4) 0.167(4) Uani 1 1 d D U . . .
C214 C 0.2005(3) 0.9635(3) 0.5516(5) 0.166(4) Uani 1 1 d D U . . .
H214 H 0.2103 0.9619 0.5344 0.200 Uiso 1 1 calc R U . . .
C215 C 0.2006(3) 0.9566(3) 0.5880(5) 0.172(4) Uani 1 1 d D U . . .
H215 H 0.2102 0.9507 0.5956 0.206 Uiso 1 1 calc R U . . .
C216 C 0.18580(15) 0.95895(15) 0.6124(3) 0.183(4) Uani 1 1 d DG U . . .
C217 C 0.18464(18) 0.95158(15) 0.6484(4) 0.196(4) Uani 1 1 d G U . . .
H217 H 0.1947 0.9463 0.6566 0.235 Uiso 1 1 calc R U . . .
C218 C 0.1687(2) 0.95190(15) 0.6727(3) 0.208(4) Uani 1 1 d G U . . .
H218 H 0.1679 0.9469 0.6973 0.250 Uiso 1 1 calc R U . . .
C219 C 0.15394(18) 0.95958(16) 0.6608(2) 0.221(4) Uani 1 1 d DG U . . .
C220 C 0.15509(13) 0.96695(12) 0.6247(2) 0.206(4) Uani 1 1 d G U . . .
C221 C 0.17102(13) 0.96663(11) 0.6005(2) 0.190(4) Uani 1 1 d G U . . .
C222 C 0.17217(18) 0.97400(15) 0.5644(2) 0.181(4) Uani 1 1 d G U . . .
C223 C 0.1574(2) 0.98168(15) 0.5526(3) 0.188(4) Uani 1 1 d G U . . .
H223 H 0.1582 0.9867 0.5279 0.225 Uiso 1 1 calc R U . . .
C224 C 0.14147(19) 0.98200(16) 0.5768(4) 0.200(4) Uani 1 1 d G U . . .
H224 H 0.1314 0.9872 0.5687 0.240 Uiso 1 1 calc R U . . .
C225 C 0.14032(16) 0.97463(16) 0.6129(3) 0.210(4) Uani 1 1 d DG U . . .
C226 C 0.1224(3) 0.9735(3) 0.6350(5) 0.226(4) Uani 1 1 d D U . . .
H226 H 0.1128 0.9793 0.6270 0.271 Uiso 1 1 calc R U . . .
C227 C 0.1197(3) 0.9632(4) 0.6693(5) 0.239(5) Uani 1 1 d D U . . .
H227 H 0.1064 0.9597 0.6833 0.287 Uiso 1 1 calc R U . . .
C228 C 0.1355(3) 0.9578(4) 0.6839(5) 0.248(4) Uani 1 1 d D U . . .
C229 C 0.1297(3) 0.9438(4) 0.7185(4) 0.281(5) Uani 1 1 d DG U . . .
C230 C 0.1309(3) 0.9243(4) 0.7285(6) 0.295(5) Uani 1 1 d G U . . .
H230 H 0.1380 0.9184 0.7126 0.354 Uiso 1 1 calc R U . . .
C231 C 0.1216(4) 0.9134(3) 0.7619(7) 0.304(5) Uani 1 1 d DG U . . .
C232 C 0.1111(3) 0.9220(4) 0.7851(4) 0.309(6) Uani 1 1 d G U . . .
H232 H 0.1048 0.9146 0.8079 0.371 Uiso 1 1 calc R U . . .
C233 C 0.1100(3) 0.9415(4) 0.7750(5) 0.303(6) Uani 1 1 d G U . . .
H233 H 0.1029 0.9474 0.7909 0.363 Uiso 1 1 calc R U . . .
C234 C 0.1193(3) 0.9524(3) 0.7417(6) 0.293(5) Uani 1 1 d G U . . .
H234 H 0.1185 0.9657 0.7348 0.351 Uiso 1 1 calc R U . . .
N24 N 0.1269(2) 0.8547(2) 0.7774(4) 0.309(6) Uani 1 1 d G U . . .
N23 N 0.1254(3) 0.8946(3) 0.7714(6) 0.307(5) Uani 1 1 d DG U . . .
C236 C 0.13356(18) 0.8695(2) 0.8066(4) 0.311(6) Uani 1 1 d G U . . .
C237 C 0.1405(3) 0.8650(3) 0.8397(4) 0.315(6) Uani 1 1 d G U . . .
H237 H 0.1456 0.8759 0.8591 0.378 Uiso 1 1 calc R U . . .
C238 C 0.1399(3) 0.8441(4) 0.8441(5) 0.313(7) Uani 1 1 d G U . . .
H238 H 0.1443 0.8404 0.8669 0.375 Uiso 1 1 calc R U . . .
C239 C 0.1329(3) 0.8288(3) 0.8150(6) 0.315(7) Uani 1 1 d G U . . .
H239 H 0.1323 0.8144 0.8176 0.378 Uiso 1 1 calc R U . . .
C240 C 0.1268(3) 0.8346(2) 0.7820(5) 0.311(6) Uani 1 1 d G U . . .
H240 H 0.1223 0.8241 0.7619 0.373 Uiso 1 1 calc R U . . .
C235 C 0.1326(3) 0.8910(2) 0.8014(5) 0.313(6) Uani 1 1 d G U . . .
H235 H 0.1374 0.9021 0.8207 0.376 Uiso 1 1 calc R U . . .
S1 S 0.14145(12) 0.80487(12) 0.1041(2) 0.165(2) Uani 0.75 1 d D U P . .
S2 S 0.12469(14) 0.83262(13) 0.0717(2) 0.188(3) Uani 0.75 1 d D U P . .
C1A C 0.1222(3) 0.7745(2) 0.0917(5) 0.166(5) Uiso 0.75 1 d D U P . .
C2A C 0.1448(3) 0.8623(2) 0.0849(6) 0.190(5) Uiso 0.75 1 d D U P . .
F1A F 0.1058(2) 0.7656(2) 0.1183(3) 0.161(4) Uiso 0.75 1 d D U P . .
F2A F 0.1327(3) 0.7633(3) 0.0900(4) 0.207(6) Uiso 0.75 1 d D U P . .
F3A F 0.1112(2) 0.7733(2) 0.0611(4) 0.197(5) Uiso 0.75 1 d D U P . .
F4A F 0.1659(3) 0.8652(2) 0.0900(4) 0.200(5) Uiso 0.75 1 d D U P . .
F5A F 0.1446(3) 0.8774(3) 0.0616(5) 0.277(8) Uiso 0.75 1 d D U P . .
F6A F 0.1379(3) 0.8661(3) 0.1175(4) 0.220(6) Uiso 0.75 1 d D U P . .
N200 N 0.1250(3) 0.8157(3) 0.1045(4) 0.168(4) Uiso 0.75 1 d D U P . .
O1 O 0.1584(2) 0.8146(2) 0.0742(4) 0.168(5) Uiso 0.75 1 d D U P . .
O2 O 0.1501(2) 0.8040(2) 0.1395(3) 0.157(5) Uiso 0.75 1 d D U P . .
O3 O 0.1333(3) 0.8285(3) 0.0372(4) 0.177(5) Uiso 0.75 1 d D U P . .
O4 O 0.1023(2) 0.8307(3) 0.0726(4) 0.178(5) Uiso 0.75 1 d D U P . .
S3 S -0.0512(3) 0.7180(3) 0.1477(4) 0.259(5) Uani 0.5 1 d D U P . .
S4 S -0.0941(3) 0.7070(3) 0.1094(5) 0.283(6) Uani 0.5 1 d D U P . .
C3A C -0.0505(5) 0.7374(4) 0.1838(6) 0.262(7) Uiso 0.5 1 d D U P . .
C4A C -0.1020(5) 0.6867(4) 0.0713(7) 0.292(7) Uiso 0.5 1 d D U P . .
F2B F -0.0390(5) 0.7582(4) 0.1708(8) 0.281(11) Uiso 0.5 1 d D U P . .
F3B F -0.0731(5) 0.7300(5) 0.1878(9) 0.310(13) Uiso 0.5 1 d D U P . .
F6B F -0.0966(6) 0.6705(5) 0.0802(9) 0.322(13) Uiso 0.5 1 d D U P . .
N201 N -0.0659(3) 0.7207(5) 0.1143(7) 0.276(6) Uiso 0.5 1 d D U P . .
O5 O -0.0639(5) 0.6957(4) 0.1644(8) 0.254(10) Uiso 0.5 1 d D U P . .
F4B F -0.0887(5) 0.6994(5) 0.0443(7) 0.273(11) Uiso 0.5 1 d D U P . .
F5B F -0.1241(5) 0.6776(6) 0.0635(9) 0.332(13) Uiso 0.5 1 d D U P . .
O8 O -0.1059(6) 0.6929(6) 0.1407(7) 0.302(11) Uiso 0.5 1 d D U P . .
O7 O -0.0989(6) 0.7246(5) 0.0957(9) 0.290(10) Uiso 0.5 1 d D U P . .
O6 O -0.0273(4) 0.7297(5) 0.1386(8) 0.255(10) Uiso 0.5 1 d D U P . .
F1B F -0.0419(4) 0.7350(4) 0.2133(6) 0.222(9) Uiso 0.5 1 d D U P . .
S5 S 0.0461(2) 0.8779(2) 0.6040(4) 0.212(4) Uani 0.5 1 d D U P . .
S6 S 0.0192(3) 0.8785(2) 0.5421(4) 0.230(4) Uani 0.5 1 d D U P . .
C5A C 0.0688(4) 0.9052(3) 0.6238(7) 0.233(6) Uiso 0.5 1 d D U P . .
C6A C 0.0282(5) 0.8995(4) 0.5042(6) 0.261(7) Uiso 0.5 1 d D U P . .
N102 N 0.0430(4) 0.8836(5) 0.5618(5) 0.230(5) Uiso 0.5 1 d D U P . .
O9 O 0.0550(5) 0.8626(4) 0.6107(8) 0.259(10) Uiso 0.5 1 d D U P . .
O10 O 0.0261(4) 0.8721(5) 0.6253(8) 0.261(10) Uiso 0.5 1 d D U P . .
O11 O 0.0045(5) 0.8836(6) 0.5627(8) 0.273(10) Uiso 0.5 1 d D U P . .
O12 O 0.0121(5) 0.8593(4) 0.5174(7) 0.258(10) Uiso 0.5 1 d D U P . .
F1C F 0.0669(4) 0.9227(4) 0.6123(7) 0.239(9) Uiso 0.5 1 d D U P . .
F2C F 0.0873(4) 0.9043(5) 0.6130(8) 0.299(12) Uiso 0.5 1 d D U P . .
F3C F 0.0680(5) 0.9043(4) 0.6596(6) 0.252(10) Uiso 0.5 1 d D U P . .
F4C F 0.0091(5) 0.8970(5) 0.4903(8) 0.306(12) Uiso 0.5 1 d D U P . .
F5C F 0.0399(5) 0.8927(5) 0.4835(7) 0.277(11) Uiso 0.5 1 d D U P . .
F6C F 0.0427(5) 0.9207(4) 0.5160(9) 0.319(13) Uiso 0.5 1 d D U P . .
B1 B 0.1143(5) 0.8359(5) 0.3429(8) 0.173(7) Uiso 1 1 d . U . . .
F1 F 0.12055(18) 0.82122(19) 0.3257(3) 0.188(4) Uiso 1 1 d . U . . .
F2 F 0.10428(18) 0.84290(18) 0.3250(3) 0.176(4) Uiso 1 1 d . U . . .
F3 F 0.13695(19) 0.85618(18) 0.3543(3) 0.185(4) Uiso 1 1 d . U . . .
F4 F 0.10575(15) 0.82541(15) 0.3776(3) 0.155(3) Uiso 1 1 d . U . . .
C300 C 0.1533(4) 0.8097(5) 0.4547(7) 0.145(5) Uiso 0.51(2) 1 d G U P A 1
H300 H 0.1435 0.8107 0.4726 0.174 Uiso 0.51(2) 1 calc R U P A 1
C301 C 0.1650(5) 0.7979(5) 0.4629(6) 0.147(6) Uiso 0.51(2) 1 d G U P A 1
H301 H 0.1633 0.7910 0.4863 0.176 Uiso 0.51(2) 1 calc R U P A 1
C302 C 0.1794(4) 0.7964(5) 0.4367(7) 0.148(6) Uiso 0.51(2) 1 d G U P A 1
H302 H 0.1874 0.7884 0.4422 0.177 Uiso 0.51(2) 1 calc R U P A 1
C303 C 0.1820(4) 0.8066(5) 0.4024(7) 0.147(6) Uiso 0.51(2) 1 d G U P A 1
H303 H 0.1918 0.8056 0.3845 0.177 Uiso 0.51(2) 1 calc R U P A 1
C304 C 0.1703(5) 0.8184(4) 0.3943(6) 0.146(6) Uiso 0.51(2) 1 d G U P A 1
H304 H 0.1721 0.8254 0.3709 0.175 Uiso 0.51(2) 1 calc R U P A 1
C305 C 0.1559(4) 0.8199(5) 0.4205(8) 0.141(6) Uiso 0.51(2) 1 d G U P A 1
H305 H 0.1479 0.8279 0.4149 0.169 Uiso 0.51(2) 1 calc R U P A 1
C401 C 0.1665(5) 0.7868(5) 0.4714(7) 0.148(6) Uiso 0.49(2) 1 d G U P A 2
H401 H 0.1669 0.7780 0.4916 0.178 Uiso 0.49(2) 1 calc R U P A 2
C402 C 0.1545(5) 0.7987(5) 0.4742(7) 0.144(6) Uiso 0.49(2) 1 d G U P A 2
H402 H 0.1467 0.7981 0.4964 0.173 Uiso 0.49(2) 1 calc R U P A 2
C403 C 0.1540(5) 0.8116(5) 0.4447(9) 0.145(6) Uiso 0.49(2) 1 d G U P A 2
H403 H 0.1458 0.8198 0.4466 0.174 Uiso 0.49(2) 1 calc R U P A 2
C404 C 0.1655(5) 0.8126(5) 0.4123(7) 0.146(5) Uiso 0.49(2) 1 d G U P A 2
H404 H 0.1651 0.8214 0.3921 0.175 Uiso 0.49(2) 1 calc R U P A 2
C405 C 0.1775(5) 0.8006(5) 0.4094(7) 0.147(6) Uiso 0.49(2) 1 d G U P A 2
H405 H 0.1853 0.8013 0.3873 0.176 Uiso 0.49(2) 1 calc R U P A 2
C406 C 0.1780(5) 0.7877(5) 0.4390(8) 0.149(6) Uiso 0.49(2) 1 d G U P A 2
H406 H 0.1862 0.7796 0.4371 0.179 Uiso 0.49(2) 1 calc R U P A 2
C306 C 0.0200(3) 0.7163(3) -0.0871(4) 0.225(7) Uiso 1 1 d G U . . .
H306 H 0.0299 0.7159 -0.0688 0.270 Uiso 1 1 calc R U . . .
C307 C 0.0283(2) 0.7345(3) -0.1119(5) 0.223(7) Uiso 1 1 d G U . . .
H307 H 0.0439 0.7466 -0.1105 0.267 Uiso 1 1 calc R U . . .
C308 C 0.0137(3) 0.7350(3) -0.1388(4) 0.237(7) Uiso 1 1 d G U . . .
H308 H 0.0194 0.7475 -0.1557 0.285 Uiso 1 1 calc R U . . .
C309 C -0.0091(3) 0.7173(3) -0.1408(4) 0.236(7) Uiso 1 1 d G U . . .
H309 H -0.0190 0.7176 -0.1592 0.283 Uiso 1 1 calc R U . . .
C310 C -0.0174(2) 0.6990(3) -0.1161(5) 0.228(7) Uiso 1 1 d G U . . .
H310 H -0.0330 0.6869 -0.1175 0.273 Uiso 1 1 calc R U . . .
C311 C -0.0029(3) 0.6985(3) -0.0892(4) 0.226(7) Uiso 1 1 d G U . . .
H311 H -0.0085 0.6860 -0.0723 0.271 Uiso 1 1 calc R U . . .
N1S N 0.1144(2) 0.7296(2) 0.1929(4) 0.133(4) Uiso 1 1 d . U . . .
C1S C 0.1104(3) 0.7138(3) 0.2098(4) 0.123(5) Uiso 1 1 d . U . . .
C2S C 0.1047(3) 0.6937(3) 0.2324(4) 0.143(5) Uiso 1 1 d . U . . .
H2S1 H 0.1104 0.6987 0.2575 0.214 Uiso 1 1 calc R U . . .
H2S2 H 0.1120 0.6854 0.2220 0.214 Uiso 1 1 calc R U . . .
H2S3 H 0.0879 0.6836 0.2329 0.214 Uiso 1 1 calc R U . . .
N2S N 0.1989(2) 0.9213(3) 0.3812(4) 0.144(4) Uiso 1 1 d . U . . .
C3S C 0.1944(3) 0.9026(3) 0.3765(4) 0.130(5) Uiso 1 1 d . U . . .
C4S C 0.1892(3) 0.8798(3) 0.3665(4) 0.145(5) Uiso 1 1 d . U . . .
H4S1 H 0.1825 0.8762 0.3417 0.217 Uiso 1 1 calc R U . . .
H4S2 H 0.1781 0.8686 0.3840 0.217 Uiso 1 1 calc R U . . .
H4S3 H 0.2034 0.8789 0.3668 0.217 Uiso 1 1 calc R U . . .

loop_
_atom_site_aniso_label
_atom_site_aniso_U_11
_atom_site_aniso_U_22
_atom_site_aniso_U_33
_atom_site_aniso_U_23
_atom_site_aniso_U_13
_atom_site_aniso_U_12
Zn1 0.1412(17) 0.1717(19) 0.1320(17) -0.0156(14) -0.0136(13) 0.0740(15)
Zn2 0.1075(14) 0.1216(15) 0.1302(15) -0.0277(12) 0.0054(11) 0.0454(12)
Zn3 0.1290(16) 0.1208(15) 0.1346(16) -0.0316(12) 0.0126(12) 0.0358(13)
Zn4 0.338(4) 0.184(3) 0.190(3) -0.060(2) 0.105(3) -0.039(3)
N2 0.185(8) 0.178(8) 0.159(7) -0.024(6) -0.017(7) 0.087(7)
N3 0.169(7) 0.153(7) 0.159(7) -0.055(6) -0.003(6) 0.084(6)
N6 0.113(7) 0.185(7) 0.133(7) -0.012(6) -0.005(5) 0.066(6)
N7 0.102(5) 0.114(7) 0.107(6) -0.020(5) 0.022(4) 0.027(5)
N10 0.104(6) 0.126(7) 0.130(7) -0.023(5) 0.010(5) 0.038(5)
N14 0.097(6) 0.132(7) 0.142(6) -0.026(5) -0.001(5) 0.035(5)
N18 0.096(6) 0.108(6) 0.116(6) -0.034(5) 0.010(5) 0.030(5)
N19 0.144(7) 0.179(7) 0.138(7) 0.004(6) -0.017(7) 0.061(6)
N22 0.143(7) 0.103(6) 0.141(6) -0.032(5) 0.015(6) 0.042(6)
N1 0.169(7) 0.165(8) 0.168(8) -0.015(7) -0.003(7) 0.071(7)
C1 0.164(8) 0.165(8) 0.179(9) -0.015(7) -0.003(8) 0.072(7)
C2 0.168(9) 0.171(9) 0.205(10) -0.025(8) -0.008(9) 0.075(7)
C3 0.168(8) 0.183(9) 0.223(10) -0.034(8) -0.008(8) 0.074(7)
C4 0.169(8) 0.182(9) 0.214(9) -0.036(8) -0.004(8) 0.071(7)
C5 0.168(8) 0.172(8) 0.183(8) -0.023(6) -0.007(7) 0.073(6)
C6 0.178(8) 0.173(8) 0.169(8) -0.023(7) -0.014(8) 0.077(7)
C7 0.203(8) 0.191(8) 0.168(8) -0.036(6) -0.025(6) 0.101(6)
C8 0.216(9) 0.203(9) 0.180(9) -0.044(7) -0.034(7) 0.112(7)
C9 0.227(9) 0.210(9) 0.188(9) -0.049(7) -0.035(7) 0.120(7)
C10 0.230(9) 0.210(9) 0.185(9) -0.047(7) -0.034(7) 0.113(7)
C11 0.226(8) 0.197(8) 0.176(7) -0.044(6) -0.034(6) 0.106(6)
C12 0.214(9) 0.194(8) 0.170(8) -0.038(6) -0.030(7) 0.101(7)
C13 0.236(8) 0.191(8) 0.177(7) -0.039(6) -0.035(6) 0.093(7)
C14 0.237(8) 0.189(9) 0.177(8) -0.039(7) -0.035(6) 0.090(7)
C15 0.242(8) 0.184(9) 0.179(8) -0.036(7) -0.034(6) 0.084(7)
C16 0.241(8) 0.167(8) 0.173(7) -0.030(6) -0.035(6) 0.087(6)
C17 0.243(8) 0.159(8) 0.170(8) -0.023(7) -0.032(7) 0.080(7)
C18 0.241(8) 0.156(8) 0.169(8) -0.025(7) -0.038(7) 0.083(7)
C19 0.241(8) 0.158(7) 0.175(7) -0.030(6) -0.036(6) 0.088(6)
C20 0.236(7) 0.165(7) 0.176(7) -0.033(6) -0.039(6) 0.092(6)
C21 0.237(7) 0.169(7) 0.173(7) -0.031(6) -0.039(6) 0.093(6)
C22 0.236(8) 0.179(8) 0.175(7) -0.036(6) -0.037(6) 0.095(7)
C23 0.237(8) 0.179(8) 0.177(8) -0.040(7) -0.037(7) 0.095(7)
C24 0.237(8) 0.184(9) 0.181(8) -0.044(7) -0.034(7) 0.093(7)
C25 0.238(8) 0.172(8) 0.181(7) -0.040(6) -0.037(6) 0.095(6)
C26 0.241(9) 0.172(9) 0.182(8) -0.037(7) -0.036(7) 0.090(7)
C27 0.241(9) 0.164(9) 0.184(8) -0.037(7) -0.035(7) 0.089(7)
C28 0.240(8) 0.155(7) 0.178(6) -0.032(6) -0.037(6) 0.087(6)
C29 0.240(8) 0.158(7) 0.178(7) -0.037(6) -0.032(7) 0.083(7)
C30 0.252(10) 0.160(8) 0.180(8) -0.036(6) -0.033(8) 0.079(7)
C31 0.252(10) 0.159(8) 0.186(9) -0.036(7) -0.036(8) 0.071(7)
C32 0.230(9) 0.155(7) 0.178(8) -0.042(6) -0.025(8) 0.077(7)
C33 0.203(8) 0.151(7) 0.169(7) -0.047(6) -0.011(6) 0.085(6)
C34 0.220(9) 0.151(7) 0.168(7) -0.043(6) -0.021(7) 0.089(7)
C35 0.173(8) 0.156(8) 0.170(7) -0.052(6) 0.013(7) 0.070(6)
N4 0.152(7) 0.139(7) 0.158(7) -0.051(6) 0.018(7) 0.047(6)
C36 0.170(7) 0.151(7) 0.162(7) -0.054(6) 0.019(7) 0.061(6)
C37 0.188(8) 0.154(8) 0.171(8) -0.050(7) 0.033(8) 0.061(6)
C38 0.189(8) 0.148(9) 0.168(8) -0.046(7) 0.039(8) 0.055(7)
C39 0.175(9) 0.142(9) 0.166(8) -0.049(7) 0.036(7) 0.046(7)
C40 0.159(8) 0.138(8) 0.158(8) -0.048(7) 0.027(7) 0.041(6)
N5 0.136(8) 0.295(10) 0.181(8) 0.011(8) -0.007(6) 0.114(8)
C41 0.143(8) 0.312(11) 0.188(9) 0.014(9) -0.011(7) 0.122(9)
C42 0.146(8) 0.329(11) 0.197(10) 0.023(9) -0.007(7) 0.124(9)
C43 0.148(8) 0.330(11) 0.199(10) 0.023(10) -0.005(7) 0.125(8)
C44 0.138(8) 0.316(11) 0.192(9) 0.014(9) -0.001(7) 0.121(8)
C45 0.132(7) 0.287(9) 0.179(8) 0.008(8) -0.007(6) 0.106(7)
C46 0.125(7) 0.237(9) 0.158(8) -0.006(7) -0.002(6) 0.089(7)
C47 0.110(6) 0.151(7) 0.116(6) -0.018(5) 0.001(5) 0.055(5)
C48 0.110(7) 0.143(7) 0.114(7) -0.024(6) -0.004(5) 0.052(6)
C49 0.112(7) 0.133(7) 0.116(7) -0.030(5) -0.004(5) 0.055(6)
C50 0.111(7) 0.136(7) 0.113(7) -0.029(5) -0.004(5) 0.054(5)
C51 0.108(6) 0.129(6) 0.114(6) -0.022(5) 0.003(5) 0.051(5)
C52 0.108(6) 0.141(7) 0.111(7) -0.014(5) 0.006(5) 0.054(5)
C53 0.104(6) 0.119(6) 0.114(5) -0.019(5) 0.006(4) 0.042(5)
C54 0.109(6) 0.126(7) 0.116(7) -0.019(5) 0.015(5) 0.035(5)
C55 0.102(6) 0.115(7) 0.118(7) -0.018(5) 0.009(5) 0.034(5)
C56 0.100(6) 0.112(6) 0.120(6) -0.023(5) 0.008(5) 0.033(5)
C57 0.101(6) 0.111(6) 0.124(7) -0.024(5) 0.006(5) 0.035(5)
C58 0.100(6) 0.116(6) 0.120(7) -0.026(5) 0.001(5) 0.040(5)
C59 0.096(6) 0.126(6) 0.119(6) -0.026(5) 0.005(5) 0.038(5)
C60 0.101(6) 0.120(6) 0.121(6) -0.024(5) 0.009(4) 0.032(4)
C61 0.100(6) 0.112(6) 0.120(5) -0.023(4) 0.009(4) 0.034(4)
C62 0.103(6) 0.112(6) 0.117(6) -0.022(5) 0.011(5) 0.032(5)
C63 0.114(7) 0.123(7) 0.121(7) -0.028(6) 0.016(5) 0.027(5)
C64 0.107(7) 0.128(7) 0.126(7) -0.027(5) 0.019(5) 0.025(5)
C65 0.104(6) 0.129(6) 0.124(6) -0.029(5) 0.013(5) 0.026(5)
C66 0.100(6) 0.139(7) 0.127(7) -0.032(6) 0.013(5) 0.028(6)
C67 0.105(7) 0.147(7) 0.127(7) -0.035(6) 0.015(6) 0.031(5)
C68 0.104(6) 0.135(6) 0.122(6) -0.030(5) 0.010(5) 0.034(5)
C69 0.113(6) 0.135(6) 0.126(6) -0.032(5) 0.008(5) 0.041(5)
C70 0.117(6) 0.129(7) 0.125(7) -0.033(5) 0.008(5) 0.040(6)
C71 0.115(6) 0.132(7) 0.119(6) -0.029(5) 0.012(5) 0.040(5)
C72 0.120(7) 0.140(7) 0.129(7) -0.037(6) 0.011(6) 0.045(6)
C73 0.123(7) 0.143(8) 0.133(8) -0.038(6) 0.007(6) 0.046(6)
C74 0.122(7) 0.144(7) 0.130(7) -0.037(6) 0.007(6) 0.046(6)
C75 0.102(6) 0.113(7) 0.108(7) -0.022(6) 0.022(5) 0.028(5)
N8 0.107(6) 0.111(6) 0.106(6) -0.020(5) 0.010(5) 0.025(5)
C76 0.102(6) 0.110(6) 0.107(6) -0.019(5) 0.023(5) 0.028(5)
C77 0.103(6) 0.108(6) 0.116(7) -0.015(6) 0.020(5) 0.025(5)
C78 0.104(7) 0.115(7) 0.119(7) -0.015(6) 0.020(6) 0.030(6)
C79 0.108(7) 0.117(7) 0.112(7) -0.021(6) 0.011(6) 0.030(6)
C80 0.113(7) 0.118(7) 0.110(7) -0.018(6) 0.006(5) 0.029(6)
N9 0.107(6) 0.127(6) 0.116(7) -0.020(5) 0.004(5) 0.047(5)
C81 0.110(7) 0.134(7) 0.121(8) -0.017(6) 0.005(5) 0.051(6)
C82 0.106(7) 0.136(7) 0.128(7) -0.013(6) 0.005(6) 0.050(6)
C83 0.107(7) 0.137(7) 0.131(7) -0.010(6) 0.007(5) 0.051(6)
C84 0.102(7) 0.133(7) 0.127(7) -0.009(6) 0.006(5) 0.049(6)
C85 0.099(6) 0.125(6) 0.120(6) -0.017(5) 0.002(5) 0.047(5)
C86 0.096(7) 0.123(7) 0.127(7) -0.024(6) 0.004(5) 0.039(6)
C87 0.104(6) 0.128(7) 0.141(7) -0.021(5) 0.018(5) 0.039(5)
C88 0.103(6) 0.124(7) 0.137(7) -0.018(5) 0.020(5) 0.041(5)
C89 0.108(6) 0.124(6) 0.144(6) -0.015(5) 0.027(5) 0.041(5)
C90 0.105(6) 0.130(7) 0.144(7) -0.013(6) 0.024(5) 0.042(5)
C91 0.103(6) 0.131(7) 0.148(8) -0.013(6) 0.019(5) 0.044(6)
C92 0.104(6) 0.132(7) 0.147(8) -0.020(6) 0.016(5) 0.042(6)
C93 0.113(6) 0.123(6) 0.142(6) -0.016(5) 0.032(5) 0.038(5)
C94 0.117(7) 0.125(7) 0.146(7) -0.013(5) 0.033(6) 0.041(5)
C95 0.113(7) 0.121(7) 0.146(7) -0.014(5) 0.039(5) 0.039(6)
C96 0.113(6) 0.116(6) 0.144(7) -0.019(5) 0.037(5) 0.036(5)
C97 0.115(7) 0.111(6) 0.150(7) -0.017(5) 0.038(5) 0.032(6)
C98 0.116(7) 0.109(6) 0.145(7) -0.023(6) 0.036(5) 0.029(5)
C99 0.116(6) 0.115(6) 0.145(6) -0.024(5) 0.034(5) 0.034(5)
C100 0.112(6) 0.109(6) 0.140(6) -0.021(5) 0.033(4) 0.031(5)
C101 0.110(6) 0.115(6) 0.141(6) -0.021(5) 0.035(4) 0.033(5)
C102 0.109(6) 0.113(6) 0.141(6) -0.019(5) 0.032(4) 0.035(5)
C103 0.105(7) 0.110(6) 0.138(7) -0.019(5) 0.032(5) 0.028(5)
C104 0.108(7) 0.103(6) 0.140(7) -0.018(5) 0.029(5) 0.029(5)
C105 0.110(6) 0.107(6) 0.138(6) -0.020(5) 0.030(5) 0.028(5)
C106 0.118(7) 0.116(7) 0.143(7) -0.015(5) 0.026(5) 0.029(6)
C107 0.117(7) 0.124(7) 0.146(7) -0.020(5) 0.024(6) 0.030(5)
C108 0.124(6) 0.128(6) 0.151(6) -0.022(5) 0.026(5) 0.036(5)
C109 0.143(7) 0.148(7) 0.161(6) -0.034(5) 0.025(5) 0.038(5)
C110 0.163(7) 0.170(7) 0.166(6) -0.033(6) 0.031(6) 0.043(6)
C111 0.194(7) 0.188(7) 0.174(6) -0.042(6) 0.034(6) 0.048(6)
C112 0.182(8) 0.176(8) 0.172(7) -0.043(6) 0.030(6) 0.049(6)
C113 0.168(7) 0.161(7) 0.169(8) -0.042(6) 0.026(6) 0.040(6)
C114 0.149(7) 0.156(7) 0.163(7) -0.038(6) 0.029(6) 0.036(6)
N12 0.278(9) 0.291(9) 0.227(8) -0.008(8) 0.056(7) 0.100(7)
N11 0.227(8) 0.227(8) 0.185(7) -0.036(6) 0.047(6) 0.062(7)
C115 0.236(8) 0.259(9) 0.214(7) -0.020(7) 0.054(6) 0.082(7)
C120 0.283(9) 0.309(10) 0.235(8) 0.002(8) 0.057(7) 0.094(8)
C119 0.281(9) 0.321(10) 0.243(9) 0.004(8) 0.057(7) 0.100(8)
C118 0.276(9) 0.319(10) 0.245(9) 0.007(9) 0.065(7) 0.103(8)
C117 0.267(8) 0.306(10) 0.243(9) 0.003(8) 0.065(7) 0.100(7)
C116 0.260(8) 0.284(8) 0.229(8) -0.006(7) 0.063(6) 0.093(7)
N13 0.108(6) 0.128(7) 0.147(7) -0.029(6) -0.009(6) 0.039(5)
C121 0.113(7) 0.128(7) 0.149(8) -0.031(6) -0.011(6) 0.046(6)
C122 0.120(8) 0.138(8) 0.153(8) -0.029(7) -0.016(6) 0.040(6)
C123 0.120(7) 0.145(8) 0.159(8) -0.030(7) -0.025(7) 0.036(6)
C124 0.111(7) 0.140(8) 0.154(7) -0.030(6) -0.016(6) 0.036(6)
C125 0.104(6) 0.138(7) 0.150(6) -0.028(6) -0.010(5) 0.039(5)
C126 0.097(7) 0.139(7) 0.150(6) -0.025(6) -0.003(5) 0.037(6)
C127 0.085(5) 0.130(6) 0.143(6) -0.024(5) 0.006(5) 0.037(5)
C128 0.087(6) 0.124(6) 0.138(6) -0.020(5) 0.012(6) 0.035(6)
C129 0.100(6) 0.122(6) 0.142(6) -0.016(5) 0.010(5) 0.032(5)
C130 0.101(6) 0.124(7) 0.144(7) -0.016(5) 0.009(6) 0.036(6)
C131 0.102(7) 0.132(7) 0.147(7) -0.019(6) 0.008(7) 0.040(6)
C132 0.089(6) 0.132(7) 0.145(7) -0.024(6) 0.010(6) 0.042(6)
C133 0.105(6) 0.113(6) 0.138(6) -0.010(5) 0.021(5) 0.028(5)
C134 0.109(6) 0.114(7) 0.138(7) -0.012(5) 0.019(6) 0.029(5)
C135 0.111(6) 0.110(7) 0.142(7) -0.012(5) 0.025(5) 0.026(6)
C136 0.109(6) 0.108(6) 0.140(6) -0.009(5) 0.024(5) 0.018(5)
C137 0.111(7) 0.109(7) 0.143(7) -0.008(6) 0.026(5) 0.015(6)
C138 0.122(7) 0.104(7) 0.144(7) -0.014(6) 0.019(5) 0.018(6)
C139 0.124(6) 0.117(6) 0.150(6) -0.017(5) 0.012(5) 0.026(5)
C140 0.118(6) 0.117(6) 0.150(6) -0.014(5) 0.012(5) 0.027(5)
C141 0.111(6) 0.113(6) 0.142(6) -0.011(5) 0.019(5) 0.022(5)
C142 0.107(6) 0.113(6) 0.140(6) -0.008(5) 0.019(5) 0.024(5)
C143 0.109(7) 0.122(7) 0.147(7) -0.011(6) 0.014(5) 0.028(6)
C144 0.119(7) 0.123(7) 0.152(7) -0.012(6) 0.007(5) 0.035(6)
C145 0.121(6) 0.127(7) 0.156(7) -0.021(5) 0.005(5) 0.033(5)
C146 0.127(7) 0.138(8) 0.163(8) -0.023(6) 0.002(6) 0.034(6)
C147 0.136(7) 0.141(8) 0.164(7) -0.027(6) -0.002(6) 0.037(6)
C148 0.141(6) 0.137(6) 0.157(6) -0.022(5) 0.004(5) 0.039(5)
C149 0.169(7) 0.152(7) 0.159(6) -0.027(6) 0.008(6) 0.050(6)
C150 0.188(8) 0.167(8) 0.163(7) -0.034(6) 0.015(7) 0.039(7)
C151 0.208(8) 0.180(7) 0.169(7) -0.042(6) 0.020(6) 0.039(6)
C152 0.207(9) 0.181(9) 0.171(8) -0.040(7) 0.021(7) 0.037(7)
C153 0.197(9) 0.176(9) 0.166(8) -0.036(7) 0.019(7) 0.045(7)
C154 0.184(8) 0.162(8) 0.166(8) -0.032(7) 0.017(7) 0.050(7)
N15 0.237(8) 0.212(8) 0.211(8) -0.036(7) 0.028(7) 0.057(6)
N16 0.215(8) 0.188(7) 0.181(7) -0.045(6) 0.016(7) 0.044(6)
C155 0.219(8) 0.202(7) 0.201(8) -0.038(7) 0.016(7) 0.052(6)
C156 0.225(7) 0.210(7) 0.212(8) -0.036(6) 0.018(7) 0.055(6)
C157 0.225(8) 0.213(8) 0.219(9) -0.034(7) 0.018(7) 0.057(6)
C158 0.234(8) 0.214(9) 0.227(9) -0.032(8) 0.023(7) 0.057(6)
C159 0.238(9) 0.214(8) 0.227(9) -0.032(7) 0.025(8) 0.060(7)
C160 0.240(9) 0.214(8) 0.217(9) -0.034(7) 0.026(8) 0.056(7)
N17 0.096(6) 0.145(7) 0.113(6) -0.036(5) 0.009(5) 0.038(5)
C161 0.096(7) 0.145(7) 0.120(8) -0.039(6) 0.007(5) 0.039(6)
C162 0.099(7) 0.152(8) 0.120(7) -0.033(6) 0.009(5) 0.038(6)
C163 0.099(7) 0.153(8) 0.119(7) -0.029(6) 0.011(5) 0.038(6)
C164 0.096(7) 0.152(7) 0.121(7) -0.030(6) 0.012(5) 0.040(6)
C165 0.090(6) 0.140(7) 0.116(6) -0.035(5) 0.011(5) 0.036(5)
C166 0.094(7) 0.127(6) 0.121(7) -0.028(5) 0.009(5) 0.030(5)
C167 0.097(6) 0.106(6) 0.118(6) -0.031(5) 0.009(5) 0.037(5)
C168 0.099(6) 0.107(6) 0.120(6) -0.032(5) 0.003(5) 0.038(5)
C169 0.107(6) 0.106(6) 0.119(5) -0.031(5) 0.003(5) 0.041(5)
C170 0.111(7) 0.105(6) 0.117(6) -0.030(5) 0.007(6) 0.039(5)
C171 0.112(7) 0.108(6) 0.119(6) -0.031(5) 0.005(6) 0.039(6)
C172 0.103(7) 0.108(6) 0.121(6) -0.030(5) 0.002(6) 0.039(6)
C173 0.110(5) 0.106(6) 0.119(5) -0.026(5) 0.004(5) 0.041(5)
C174 0.112(6) 0.112(7) 0.119(6) -0.027(6) 0.005(5) 0.045(6)
C175 0.120(6) 0.119(7) 0.121(6) -0.022(6) 0.006(5) 0.041(6)
C176 0.118(5) 0.114(6) 0.121(6) -0.016(5) 0.004(5) 0.038(5)
C177 0.123(6) 0.115(7) 0.125(6) -0.016(6) 0.001(5) 0.030(6)
C178 0.128(6) 0.117(7) 0.124(6) -0.017(6) -0.007(5) 0.033(6)
C179 0.121(6) 0.132(6) 0.130(6) -0.011(5) -0.007(5) 0.037(5)
C180 0.116(5) 0.132(6) 0.127(6) -0.013(5) -0.003(4) 0.036(5)
C181 0.116(5) 0.117(6) 0.121(5) -0.016(5) 0.002(4) 0.036(5)
C182 0.108(5) 0.117(6) 0.121(5) -0.016(5) 0.003(4) 0.037(5)
C183 0.107(6) 0.135(7) 0.125(6) -0.010(6) 0.001(5) 0.036(6)
C184 0.109(6) 0.145(7) 0.135(6) -0.006(6) 0.001(5) 0.035(6)
C185 0.114(5) 0.150(7) 0.132(6) -0.010(6) -0.005(5) 0.034(6)
C186 0.116(6) 0.169(8) 0.145(7) 0.002(7) -0.008(6) 0.032(6)
C187 0.120(6) 0.175(8) 0.149(7) 0.004(7) -0.012(6) 0.029(6)
C188 0.123(6) 0.157(7) 0.142(6) 0.001(5) -0.013(5) 0.037(6)
C189 0.135(7) 0.168(7) 0.149(7) 0.007(6) -0.023(5) 0.036(6)
C190 0.134(8) 0.169(7) 0.146(7) 0.008(6) -0.023(6) 0.040(6)
C191 0.142(8) 0.178(7) 0.149(7) 0.007(6) -0.027(6) 0.049(6)
C192 0.156(8) 0.183(8) 0.157(8) 0.014(7) -0.035(7) 0.043(7)
C193 0.159(8) 0.180(8) 0.158(8) 0.012(7) -0.038(7) 0.036(7)
C194 0.155(8) 0.174(8) 0.156(8) 0.011(7) -0.038(6) 0.033(7)
C195 0.165(8) 0.183(7) 0.138(7) 0.006(6) -0.010(7) 0.072(7)
N20 0.178(8) 0.182(8) 0.142(7) 0.007(6) -0.007(7) 0.088(7)
C196 0.181(8) 0.185(7) 0.140(7) 0.006(6) -0.003(7) 0.080(7)
C197 0.206(9) 0.193(8) 0.143(7) 0.008(7) 0.000(7) 0.072(8)
C198 0.208(10) 0.195(9) 0.149(8) 0.010(7) 0.001(8) 0.071(8)
C199 0.206(10) 0.192(9) 0.151(8) 0.012(7) -0.007(8) 0.075(8)
C200 0.193(9) 0.186(8) 0.149(8) 0.009(7) -0.009(8) 0.080(8)
N21 0.131(7) 0.108(6) 0.120(6) -0.026(5) 0.018(5) 0.050(5)
C201 0.131(7) 0.113(7) 0.123(7) -0.030(6) 0.019(6) 0.044(6)
C202 0.140(8) 0.118(7) 0.121(7) -0.033(6) 0.019(6) 0.040(6)
C203 0.149(8) 0.127(8) 0.125(7) -0.032(6) 0.026(6) 0.031(6)
C204 0.153(8) 0.124(7) 0.131(7) -0.031(6) 0.025(6) 0.024(6)
C205 0.142(7) 0.117(6) 0.130(6) -0.029(5) 0.021(5) 0.036(5)
C206 0.145(8) 0.115(7) 0.137(7) -0.031(6) 0.014(6) 0.041(6)
C207 0.148(7) 0.104(6) 0.153(6) -0.038(5) 0.012(6) 0.040(6)
C208 0.148(8) 0.101(6) 0.152(6) -0.040(5) 0.011(6) 0.034(6)
C209 0.162(7) 0.101(6) 0.164(6) -0.047(5) 0.005(6) 0.034(6)
C210 0.166(8) 0.103(6) 0.165(7) -0.048(6) 0.009(7) 0.039(6)
C211 0.164(8) 0.101(6) 0.166(8) -0.043(5) 0.009(7) 0.042(6)
C212 0.156(8) 0.103(6) 0.162(7) -0.038(5) 0.008(7) 0.040(6)
C213 0.171(7) 0.105(6) 0.165(6) -0.051(5) 0.000(5) 0.024(5)
C214 0.172(8) 0.101(7) 0.165(7) -0.049(6) -0.002(7) 0.022(6)
C215 0.179(8) 0.103(7) 0.168(7) -0.049(7) -0.004(7) 0.020(6)
C216 0.185(7) 0.116(6) 0.174(7) -0.058(6) 0.005(6) 0.019(5)
C217 0.197(8) 0.128(7) 0.175(7) -0.058(7) 0.005(7) 0.016(6)
C218 0.214(8) 0.144(8) 0.184(7) -0.067(7) 0.010(6) 0.027(6)
C219 0.225(7) 0.169(7) 0.202(6) -0.059(6) 0.016(6) 0.048(6)
C220 0.207(7) 0.153(7) 0.197(6) -0.065(6) 0.017(6) 0.042(5)
C221 0.190(7) 0.129(6) 0.183(6) -0.060(6) 0.009(5) 0.030(5)
C222 0.180(7) 0.122(6) 0.180(6) -0.061(6) 0.008(6) 0.029(5)
C223 0.183(8) 0.135(7) 0.188(7) -0.065(6) 0.008(6) 0.036(6)
C224 0.198(8) 0.147(8) 0.202(8) -0.068(7) 0.018(6) 0.046(6)
C225 0.209(7) 0.163(7) 0.201(7) -0.064(6) 0.024(6) 0.051(6)
C226 0.229(8) 0.192(8) 0.213(8) -0.050(7) 0.037(6) 0.073(6)
C227 0.244(8) 0.207(8) 0.218(8) -0.044(6) 0.038(6) 0.077(6)
C228 0.252(7) 0.218(7) 0.225(6) -0.040(6) 0.032(6) 0.082(6)
C229 0.296(8) 0.264(8) 0.245(7) -0.016(6) 0.043(6) 0.112(6)
C230 0.316(9) 0.272(8) 0.264(8) -0.010(6) 0.041(7) 0.122(7)
C231 0.326(8) 0.286(8) 0.269(8) -0.005(6) 0.042(7) 0.131(6)
C232 0.332(9) 0.293(9) 0.274(8) -0.001(7) 0.050(7) 0.136(7)
C233 0.325(9) 0.291(9) 0.261(8) -0.003(7) 0.053(7) 0.131(7)
C234 0.310(9) 0.283(9) 0.253(8) -0.010(7) 0.053(7) 0.125(7)
N24 0.314(9) 0.292(9) 0.282(9) -0.007(7) 0.021(8) 0.123(7)
N23 0.324(9) 0.287(8) 0.279(9) -0.008(7) 0.031(7) 0.130(7)
C236 0.317(8) 0.297(8) 0.283(9) -0.007(7) 0.017(7) 0.126(7)
C237 0.317(10) 0.301(9) 0.286(9) -0.007(7) 0.013(8) 0.123(8)
C238 0.312(10) 0.303(10) 0.283(10) -0.006(8) 0.014(8) 0.124(8)
C239 0.315(10) 0.300(10) 0.287(10) -0.004(8) 0.013(9) 0.121(8)
C240 0.314(10) 0.297(9) 0.283(10) -0.006(8) 0.015(8) 0.124(8)
C235 0.322(9) 0.294(8) 0.286(9) -0.008(7) 0.021(8) 0.126(7)
S1 0.166(4) 0.171(4) 0.134(4) -0.012(4) 0.001(4) 0.065(4)
S2 0.179(5) 0.195(5) 0.169(5) -0.001(4) 0.006(4) 0.079(4)
S3 0.261(7) 0.270(7) 0.259(7) 0.008(6) 0.002(6) 0.144(6)
S4 0.281(7) 0.290(8) 0.288(8) 0.021(6) 0.008(6) 0.149(7)
S5 0.222(6) 0.224(6) 0.216(7) -0.041(5) 0.007(5) 0.131(6)
S6 0.242(7) 0.235(7) 0.245(7) -0.015(6) 0.010(6) 0.144(6)

loop_
_atom_type_symbol
_atom_type_description
_atom_type_scat_dispersion_real
_atom_type_scat_dispersion_imag
_atom_type_scat_source
C C 0.0034 0.0017 'International Tables Vol C Tables 4.2.6.8 and 6.1.1.4'
H H 0.0000 0.0000 'International Tables Vol C Tables 4.2.6.8 and 6.1.1.4'
N N 0.0066 0.0034 'International Tables Vol C Tables 4.2.6.8 and 6.1.1.4'
O O 0.0114 0.0062 'International Tables Vol C Tables 4.2.6.8 and 6.1.1.4'
F F 0.0180 0.0106 'International Tables Vol C Tables 4.2.6.8 and 6.1.1.4'
S S 0.1265 0.1256 'International Tables Vol C Tables 4.2.6.8 and 6.1.1.4'
Zn Zn 0.3062 1.3615 'International Tables Vol C Tables 4.2.6.8 and 6.1.1.4'
B B 0.0014 0.0006 'International Tables Vol C Tables 4.2.6.8 and 6.1.1.4'

loop_
_geom_angle_atom_site_label_1
_geom_angle_atom_site_label_2
_geom_angle_atom_site_label_3
_geom_angle
N1 Zn1 N5 167.4(5)
N1 Zn1 N20 91.0(4)
N5 Zn1 N20 100.3(4)
N1 Zn1 N2 78.2(6)
N5 Zn1 N2 107.1(5)
N20 Zn1 N2 89.1(5)
N1 Zn1 N19 90.8(6)
N5 Zn1 N19 86.3(4)
N20 Zn1 N19 78.2(4)
N2 Zn1 N19 163.1(6)
N1 Zn1 N6 93.1(5)
N5 Zn1 N6 76.7(4)
N20 Zn1 N6 169.6(4)
N2 Zn1 N6 82.4(5)
N19 Zn1 N6 111.3(5)
N9 Zn2 N17 95.4(2)
N9 Zn2 N13 94.5(3)
N17 Zn2 N13 168.2(3)
N9 Zn2 N10 76.9(3)
N17 Zn2 N10 93.9(4)
N13 Zn2 N10 94.6(4)
N9 Zn2 N14 172.2(4)
N17 Zn2 N14 92.2(4)
N13 Zn2 N14 78.1(4)
N10 Zn2 N14 101.1(4)
N9 Zn2 N18 100.6(3)
N17 Zn2 N18 74.9(4)
N13 Zn2 N18 97.0(3)
N10 Zn2 N18 168.3(4)
N14 Zn2 N18 82.9(4)
N8 Zn3 N4 94.1(3)
N8 Zn3 N3 169.6(4)
N4 Zn3 N3 76.3(4)
N8 Zn3 N21 94.3(3)
N4 Zn3 N21 170.7(4)
N3 Zn3 N21 95.6(4)
N8 Zn3 N7 76.6(4)
N4 Zn3 N7 94.9(3)
N3 Zn3 N7 100.1(5)
N21 Zn3 N7 90.9(4)
N8 Zn3 N22 99.0(4)
N4 Zn3 N22 98.4(4)
N3 Zn3 N22 86.5(5)
N21 Zn3 N22 76.3(4)
N7 Zn3 N22 166.2(4)
N24 Zn4 N12 95.9(5)
N24 Zn4 N15 89.2(5)
N12 Zn4 N15 167.6(4)
N24 Zn4 N11 166.1(5)
N12 Zn4 N11 77.0(4)
N15 Zn4 N11 100.2(4)
N24 Zn4 N16 95.6(5)
N12 Zn4 N16 114.0(3)
N15 Zn4 N16 76.5(3)
N11 Zn4 N16 76.9(4)
N24 Zn4 N23 75.7(5)
N12 Zn4 N23 78.4(5)
N15 Zn4 N23 92.0(5)
N11 Zn4 N23 113.8(5)
N16 Zn4 N23 165.8(6)
C6 N2 C7 117.5(15)
C6 N2 Zn1 111.0(12)
C7 N2 Zn1 131.0(12)
C35 N3 C33 115.9(12)
C35 N3 Zn3 116.0(10)
C33 N3 Zn3 125.4(10)
C46 N6 C47 120.7(11)
C46 N6 Zn1 106.5(10)
C47 N6 Zn1 126.8(9)
C75 N7 C71 120.6(13)
C75 N7 Zn3 113.8(10)
C71 N7 Zn3 125.0(9)
C86 N10 C87 122.1(11)
C86 N10 Zn2 113.6(9)
C87 N10 Zn2 124.1(9)
C126 N14 C127 121.3(12)
C126 N14 Zn2 109.2(10)
C127 N14 Zn2 126.9(8)
C166 N18 C167 123.5(13)
C166 N18 Zn2 111.2(10)
C167 N18 Zn2 123.6(8)
C195 N19 C191 121.7(14)
C195 N19 Zn1 110.5(11)
C191 N19 Zn1 127.8(11)
C206 N22 C207 119.9(12)
C206 N22 Zn3 112.3(10)
C207 N22 Zn3 127.8(9)
C1 N1 C5 117.4
C1 N1 Zn1 127.7(9)
C5 N1 Zn1 114.9(9)
N1 C1 C2 122.0
N1 C1 H1 119.0
C2 C1 H1 119.0
C3 C2 C1 119.7
C3 C2 H2 120.2
C1 C2 H2 120.2
C4 C3 C2 119.1
C4 C3 H3 120.5
C2 C3 H3 120.5
C5 C4 C3 118.6
C5 C4 H4 120.7
C3 C4 H4 120.7
N1 C5 C4 123.2
N1 C5 C6 113.9(14)
C4 C5 C6 122.8(14)
N2 C6 C5 121.9(17)
N2 C6 H6 119.1
C5 C6 H6 119.1
C8 C7 C12 120.0
C8 C7 N2 113.8(14)
C12 C7 N2 126.0(14)
C9 C8 C7 120.0
C9 C8 H8 120.0
C7 C8 H8 120.0
C10 C9 C8 120.0
C10 C9 H9 120.0
C8 C9 H9 120.0
C11 C10 C9 120.0
C11 C10 H10 120.0
C9 C10 H10 120.0
C10 C11 C12 120.0
C10 C11 C13 119.2(14)
C12 C11 C13 120.7(14)
C11 C12 C7 120.0
C11 C12 H12 120.0
C7 C12 H12 120.0
C14 C13 C22 117.7(10)
C14 C13 C11 113.6(13)
C22 C13 C11 128.1(13)
C13 C14 C15 119.1(13)
C13 C14 H14 120.5
C15 C14 H14 120.5
C14 C15 C16 122.3(13)
C14 C15 H15 118.8
C16 C15 H15 118.8
C17 C16 C21 120.0
C17 C16 C15 122.4(8)
C21 C16 C15 117.6(8)
C18 C17 C16 120.0
C18 C17 H17 120.0
C16 C17 H17 120.0
C19 C18 C17 120.0
C19 C18 H18 120.0
C17 C18 H18 120.0
C18 C19 C20 120.0
C18 C19 C28 116.3(9)
C20 C19 C28 123.7(9)
C21 C20 C19 120.0
C21 C20 C25 120.0
C19 C20 C25 120.0
C20 C21 C22 120.0
C20 C21 C16 120.0
C22 C21 C16 120.0
C23 C22 C21 120.0
C23 C22 C13 117.5(7)
C21 C22 C13 121.7(7)
C22 C23 C24 120.0
C22 C23 H23 120.0
C24 C23 H23 120.0
C25 C24 C23 120.0
C25 C24 H24 120.0
C23 C24 H24 120.0
C24 C25 C20 120.0
C24 C25 C26 121.1(11)
C20 C25 C26 118.4(11)
C27 C26 C25 119(2)
C27 C26 H26 120.6
C25 C26 H26 120.6
C26 C27 C28 125(2)
C26 C27 H27 117.7
C28 C27 H27 117.7
C19 C28 C27 113.9(14)
C19 C28 C29 128.9(15)
C27 C28 C29 117.1(16)
C30 C29 C34 120.0
C30 C29 C28 121.0(13)
C34 C29 C28 118.8(13)
C29 C30 C31 120.0
C29 C30 H30 120.0
C31 C30 H30 120.0
C32 C31 C30 120.0
C32 C31 H31 120.0
C30 C31 H31 120.0
C31 C32 C33 120.0
C31 C32 H32 120.0
C33 C32 H32 120.0
C34 C33 C32 120.0
C34 C33 N3 116.8(12)
C32 C33 N3 123.2(13)
C33 C34 C29 120.0
C33 C34 H34 120.0
C29 C34 H34 120.0
N3 C35 C36 116.3(13)
N3 C35 H35 121.8
C36 C35 H35 121.8
C40 N4 C36 117.4
C40 N4 Zn3 130.3(4)
C36 N4 Zn3 112.4(4)
N4 C36 C37 123.2
N4 C36 C35 117.0(8)
C37 C36 C35 119.8(8)
C36 C37 C38 118.6
C36 C37 H37 120.7
C38 C37 H37 120.7
C37 C38 C39 119.1
C37 C38 H38 120.5
C39 C38 H38 120.5
C38 C39 C40 119.7
C38 C39 H39 120.2
C40 C39 H39 120.2
N4 C40 C39 122.0
N4 C40 H40 119.0
C39 C40 H40 119.0
C41 N5 C45 117.4
C41 N5 Zn1 123.9(4)
C45 N5 Zn1 118.5(4)
N5 C41 C42 122.0
N5 C41 H41 119.0
C42 C41 H41 119.0
C43 C42 C41 119.7
C43 C42 H42 120.2
C41 C42 H42 120.2
C44 C43 C42 119.1
C44 C43 H43 120.5
C42 C43 H43 120.5
C45 C44 C43 118.6
C45 C44 H44 120.7
C43 C44 H44 120.7
N5 C45 C44 123.2
N5 C45 C46 108.9(9)
C44 C45 C46 127.8(8)
N6 C46 C45 126.4(14)
N6 C46 H46 116.8
C45 C46 H46 116.8
C48 C47 C52 120.0
C48 C47 N6 119.6(9)
C52 C47 N6 120.0(10)
C47 C48 C49 120.0
C47 C48 H48 120.0
C49 C48 H48 120.0
C50 C49 C48 120.0
C50 C49 H49 120.0
C48 C49 H49 120.0
C51 C50 C49 120.0
C51 C50 H50 120.0
C49 C50 H50 120.0
C52 C51 C50 120.0
C52 C51 C53 117.3(9)
C50 C51 C53 122.6(9)
C51 C52 C47 120.0
C51 C52 H52 120.0
C47 C52 H52 120.0
C54 C53 C62 117.0(11)
C54 C53 C51 119.0(12)
C62 C53 C51 123.9(10)
C53 C54 C55 121.3(13)
C53 C54 H54 119.3
C55 C54 H54 119.3
C56 C55 C54 120.5(12)
C56 C55 H55 119.8
C54 C55 H55 119.8
C57 C56 C61 120.0
C57 C56 C55 120.2(7)
C61 C56 C55 119.8(7)
C56 C57 C58 120.0
C56 C57 H57 120.0
C58 C57 H57 120.0
C59 C58 C57 120.0
C59 C58 H58 120.0
C57 C58 H58 120.0
C58 C59 C60 120.0
C58 C59 C68 120.3(6)
C60 C59 C68 119.7(6)
C59 C60 C61 120.0
C59 C60 C65 120.0
C61 C60 C65 120.0
C62 C61 C60 120.0
C62 C61 C56 120.0
C60 C61 C56 120.0
C61 C62 C63 120.0
C61 C62 C53 121.2(6)
C63 C62 C53 118.8(6)
C62 C63 C64 120.0
C62 C63 H63 120.0
C64 C63 H63 120.0
C65 C64 C63 120.0
C65 C64 H64 120.0
C63 C64 H64 120.0
C64 C65 C60 120.0
C64 C65 C66 117.1(7)
C60 C65 C66 122.7(7)
C67 C66 C65 115.0(12)
C67 C66 H66 122.5
C65 C66 H66 122.5
C66 C67 C68 126.2(13)
C66 C67 H67 116.9
C68 C67 H67 116.9
C67 C68 C59 116.0(11)
C67 C68 C69 120.5(11)
C59 C68 C69 123.6(10)
C70 C69 C74 120.0
C70 C69 C68 120.3(9)
C74 C69 C68 119.6(9)
C69 C70 C71 120.0
C69 C70 H70 120.0
C71 C70 H70 120.0
C70 C71 C72 120.0
C70 C71 N7 118.9(9)
C72 C71 N7 121.1(9)
C73 C72 C71 120.0
C73 C72 H72 120.0
C71 C72 H72 120.0
C72 C73 C74 120.0
C72 C73 H73 120.0
C74 C73 H73 120.0
C73 C74 C69 120.0
C73 C74 H74 120.0
C69 C74 H74 120.0
N7 C75 C76 118.9(12)
N7 C75 H75 120.6
C76 C75 H75 120.6
C80 N8 C76 117.4
C80 N8 Zn3 125.5(3)
C76 N8 Zn3 117.1(3)
N8 C76 C77 123.2
N8 C76 C75 113.0(7)
C77 C76 C75 123.5(7)
C76 C77 C78 118.6
C76 C77 H77 120.7
C78 C77 H77 120.7
C77 C78 C79 119.1
C77 C78 H78 120.5
C79 C78 H78 120.5
C78 C79 C80 119.7
C78 C79 H79 120.2
C80 C79 H79 120.2
N8 C80 C79 122.0
N8 C80 H80 119.0
C79 C80 H80 119.0
C81 N9 C85 117.4
C81 N9 Zn2 129.0(3)
C85 N9 Zn2 113.7(3)
N9 C81 C82 122.0
N9 C81 H81 119.0
C82 C81 H81 119.0
C83 C82 C81 119.7
C83 C82 H82 120.2
C81 C82 H82 120.2
C84 C83 C82 119.1
C84 C83 H83 120.5
C82 C83 H83 120.5
C85 C84 C83 118.6
C85 C84 H84 120.7
C83 C84 H84 120.7
N9 C85 C84 123.3
N9 C85 C86 115.5(7)
C84 C85 C86 121.0(7)
N10 C86 C85 120.1(12)
N10 C86 H86 119.9
C85 C86 H86 119.9
C88 C87 C92 120.0
C88 C87 N10 118.9(9)
C92 C87 N10 121.0(9)
C87 C88 C89 120.0
C87 C88 H88 120.0
C89 C88 H88 120.0
C88 C89 C90 120.0
C88 C89 C93 124.4(9)
C90 C89 C93 115.5(9)
C91 C90 C89 120.0
C91 C90 H90 120.0
C89 C90 H90 120.0
C92 C91 C90 120.0
C92 C91 H91 120.0
C90 C91 H91 120.0
C91 C92 C87 120.0
C91 C92 H92 120.0
C87 C92 H92 120.0
C94 C93 C102 116.4(12)
C94 C93 C89 118.0(12)
C102 C93 C89 125.5(11)
C95 C94 C93 119.8(16)
C95 C94 H94 120.1
C93 C94 H94 120.1
C96 C95 C94 123.5(15)
C96 C95 H95 118.3
C94 C95 H95 118.3
C95 C96 C97 121.2(9)
C95 C96 C101 118.8(9)
C97 C96 C101 120.0
C96 C97 C98 120.0
C96 C97 H97 120.0
C98 C97 H97 120.0
C99 C98 C97 120.0
C99 C98 H98 120.0
C97 C98 H98 120.0
C98 C99 C100 120.0
C98 C99 C108 120.3(8)
C100 C99 C108 119.5(8)
C101 C100 C99 120.0
C101 C100 C105 120.0
C99 C100 C105 120.0
C100 C101 C102 120.0
C100 C101 C96 120.0
C102 C101 C96 120.0
C103 C102 C101 120.0
C103 C102 C93 118.4(8)
C101 C102 C93 121.5(7)
C102 C103 C104 120.0
C102 C103 H103 120.0
C104 C103 H103 120.0
C105 C104 C103 120.0
C105 C104 H104 120.0
C103 C104 H104 120.0
C104 C105 C100 120.0
C104 C105 C106 119.6(8)
C100 C105 C106 120.3(8)
C107 C106 C105 119.8(15)
C107 C106 H106 120.1
C105 C106 H106 120.1
C106 C107 C108 118.8(16)
C106 C107 H107 120.6
C108 C107 H107 120.6
C107 C108 C99 121.3(13)
C107 C108 C109 114.5(13)
C99 C108 C109 124.1(13)
C110 C109 C114 120.0
C110 C109 C108 121.6(11)
C114 C109 C108 118.4(11)
C111 C110 C109 120.0
C111 C110 H110 120.0
C109 C110 H110 120.0
C112 C111 C110 120.0
C112 C111 N11 125.3(10)
C110 C111 N11 114.1(10)
C111 C112 C113 120.0
C111 C112 H112 120.0
C113 C112 H112 120.0
C112 C113 C114 120.0
C112 C113 H113 120.0
C114 C113 H113 120.0
C113 C114 C109 120.0
C113 C114 H114 120.0
C109 C114 H114 120.0
C120 N12 C116 117.4
C120 N12 Zn4 128.9(3)
C116 N12 Zn4 112.2(2)
C115 N11 C111 120.7(8)
C115 N11 Zn4 112.9(3)
C111 N11 Zn4 125.8(10)
N11 C115 C116 119.9
N11 C115 H115 120.0
C116 C115 H115 120.0
N12 C120 C119 122.0
N12 C120 H120 119.0
C119 C120 H120 119.0
C118 C119 C120 119.7
C118 C119 H119 120.2
C120 C119 H119 120.2
C119 C118 C117 119.1
C119 C118 H118 120.5
C117 C118 H118 120.5
C116 C117 C118 118.6
C116 C117 H117 120.7
C118 C117 H117 120.7
N12 C116 C117 123.3
N12 C116 C115 116.3
C117 C116 C115 120.4
C121 N13 C125 117.4
C121 N13 Zn2 128.5(3)
C125 N13 Zn2 114.0(3)
N13 C121 C122 122.0
N13 C121 H121 119.0
C122 C121 H121 119.0
C123 C122 C121 119.7
C123 C122 H122 120.2
C121 C122 H122 120.2
C124 C123 C122 119.1
C124 C123 H123 120.5
C122 C123 H123 120.5
C125 C124 C123 118.6
C125 C124 H124 120.7
C123 C124 H124 120.7
N13 C125 C124 123.3
N13 C125 C126 112.5(7)
C124 C125 C126 124.2(7)
N14 C126 C125 124.9(13)
N14 C126 H126 117.6
C125 C126 H126 117.6
C128 C127 C132 120.0
C128 C127 N14 118.1(10)
C132 C127 N14 121.7(10)
C129 C128 C127 120.0
C129 C128 H128 120.0
C127 C128 H128 120.0
C128 C129 C130 120.0
C128 C129 C133 119.6(10)
C130 C129 C133 120.2(10)
C131 C130 C129 120.0
C131 C130 H130 120.0
C129 C130 H130 120.0
C130 C131 C132 120.0
C130 C131 H131 120.0
C132 C131 H131 120.0
C131 C132 C127 120.0
C131 C132 H132 120.0
C127 C132 H132 120.0
C134 C133 C142 119.2(14)
C134 C133 C129 115.9(14)
C142 C133 C129 124.8(13)
C133 C134 C135 118.9(16)
C133 C134 H134 120.6
C135 C134 H134 120.6
C134 C135 C136 121.5(14)
C134 C135 H135 119.2
C136 C135 H135 119.2
C137 C136 C141 120.0
C137 C136 C135 121.0(8)
C141 C136 C135 118.8(8)
C136 C137 C138 120.0
C136 C137 H137 120.0
C138 C137 H137 120.0
C139 C138 C137 120.0
C139 C138 H138 120.0
C137 C138 H138 120.0
C138 C139 C140 120.0
C138 C139 C148 118.2(8)
C140 C139 C148 121.6(8)
C141 C140 C139 120.0
C141 C140 C145 120.0
C139 C140 C145 120.0
C142 C141 C140 120.0
C142 C141 C136 120.0
C140 C141 C136 120.0
C141 C142 C143 120.0
C141 C142 C133 121.0(8)
C143 C142 C133 118.9(8)
C144 C143 C142 120.0
C144 C143 H143 120.0
C142 C143 H143 120.0
C145 C144 C143 120.0
C145 C144 H144 120.0
C143 C144 H144 120.0
C144 C145 C140 120.0
C144 C145 C146 119.5(8)
C140 C145 C146 120.4(8)
C147 C146 C145 116.9(14)
C147 C146 H146 121.5
C145 C146 H146 121.5
C148 C147 C146 124.7(15)
C148 C147 H147 117.7
C146 C147 H147 117.7
C147 C148 C139 114.8(13)
C147 C148 C149 117.8(13)
C139 C148 C149 127.2(14)
C150 C149 C154 120.0
C150 C149 C148 121.8(12)
C154 C149 C148 118.1(12)
C151 C150 C149 120.0
C151 C150 H150 120.0
C149 C150 H150 120.0
C152 C151 C150 120.0
C152 C151 N16 116.8(11)
C150 C151 N16 122.4(11)
C151 C152 C153 120.0
C151 C152 H152 120.0
C153 C152 H152 120.0
C152 C153 C154 120.0
C152 C153 H153 120.0
C154 C153 H153 120.0
C153 C154 C149 120.0
C153 C154 H154 120.0
C149 C154 H154 120.0
C160 N15 C156 117.4
C160 N15 Zn4 129.4(2)
C156 N15 Zn4 113.1(2)
C155 N16 C151 114.0(8)
C155 N16 Zn4 114.0(3)
C151 N16 Zn4 131.9(9)
N16 C155 C156 119.9
N16 C155 H155 120.0
C156 C155 H155 120.0
N15 C156 C157 123.2
N15 C156 C155 116.3
C157 C156 C155 120.4
C156 C157 C158 118.6
C156 C157 H157 120.7
C158 C157 H157 120.7
C157 C158 C159 119.1
C157 C158 H158 120.5
C159 C158 H158 120.5
C158 C159 C160 119.7
C158 C159 H159 120.2
C160 C159 H159 120.2
N15 C160 C159 122.0
N15 C160 H160 119.0
C159 C160 H160 119.0
C161 N17 C165 117.4
C161 N17 Zn2 126.6(3)
C165 N17 Zn2 116.0(3)
N17 C161 C162 122.0
N17 C161 H161 119.0
C162 C161 H161 119.0
C163 C162 C161 119.7
C163 C162 H162 120.2
C161 C162 H162 120.2
C162 C163 C164 119.1
C162 C163 H163 120.5
C164 C163 H163 120.5
C165 C164 C163 118.6
C165 C164 H164 120.7
C163 C164 H164 120.7
N17 C165 C164 123.2
N17 C165 C166 115.4(8)
C164 C165 C166 121.3(8)
N18 C166 C165 121.5(14)
N18 C166 H166 119.3
C165 C166 H166 119.3
C168 C167 C172 120.0
C168 C167 N18 120.6(9)
C172 C167 N18 119.2(9)
C167 C168 C169 120.0
C167 C168 H168 120.0
C169 C168 H168 120.0
C170 C169 C168 120.0
C170 C169 C173 121.6(9)
C168 C169 C173 118.4(9)
C169 C170 C171 120.0
C169 C170 H170 120.0
C171 C170 H170 120.0
C172 C171 C170 120.0
C172 C171 H171 120.0
C170 C171 H171 120.0
C171 C172 C167 120.0
C171 C172 H172 120.0
C167 C172 H172 120.0
C174 C173 C182 117.9(14)
C174 C173 C169 121.9(14)
C182 C173 C169 120.2(12)
C175 C174 C173 122.6(16)
C175 C174 H174 118.7
C173 C174 H174 118.7
C174 C175 C176 120.1(14)
C174 C175 H175 120.0
C176 C175 H175 120.0
C177 C176 C181 120.0
C177 C176 C175 120.7(8)
C181 C176 C175 119.0(8)
C178 C177 C176 120.0
C178 C177 H177 120.0
C176 C177 H177 120.0
C179 C178 C177 120.0
C179 C178 H178 120.0
C177 C178 H178 120.0
C178 C179 C180 120.0
C178 C179 C188 120.1(8)
C180 C179 C188 119.8(8)
C181 C180 C179 120.0
C181 C180 C185 120.0
C179 C180 C185 120.0
C182 C181 C180 120.0
C182 C181 C176 120.0
C180 C181 C176 120.0
C181 C182 C183 120.0
C181 C182 C173 119.7(8)
C183 C182 C173 120.0(8)
C184 C183 C182 120.0
C184 C183 H183 120.0
C182 C183 H183 120.0
C185 C184 C183 120.0
C185 C184 H184 120.0
C183 C184 H184 120.0
C184 C185 C180 120.0
C184 C185 C186 118.1(9)
C180 C185 C186 121.7(9)
C187 C186 C185 116.9(16)
C187 C186 H186 121.6
C185 C186 H186 121.6
C186 C187 C188 123.6(17)
C186 C187 H187 118.2
C188 C187 H187 118.2
C187 C188 C179 117.6(13)
C187 C188 C189 121.4(15)
C179 C188 C189 120.8(13)
C190 C189 C194 120.0
C190 C189 C188 120.7(12)
C194 C189 C188 118.3(11)
C191 C190 C189 120.0
C191 C190 H190 120.0
C189 C190 H190 120.0
C190 C191 C192 120.0
C190 C191 N19 118.4(12)
C192 C191 N19 120.9(12)
C193 C192 C191 120.0
C193 C192 H192 120.0
C191 C192 H192 120.0
C194 C193 C192 120.0
C194 C193 H193 120.0
C192 C193 H193 120.0
C193 C194 C189 120.0
C193 C194 H194 120.0
C189 C194 H194 120.0
N19 C195 C196 121.1(15)
N19 C195 H195 119.4
C196 C195 H195 119.4
C200 N20 C196 117.4
C200 N20 Zn1 131.87(18)
C196 N20 Zn1 110.5(2)
N20 C196 C197 123.2
N20 C196 C195 119.1(8)
C197 C196 C195 117.6(8)
C196 C197 C198 118.6
C196 C197 H197 120.7
C198 C197 H197 120.7
C197 C198 C199 119.1
C197 C198 H198 120.5
C199 C198 H198 120.5
C198 C199 C200 119.7
C198 C199 H199 120.2
C200 C199 H199 120.2
N20 C200 C199 122.0
N20 C200 H200 119.0
C199 C200 H200 119.0
C201 N21 C205 117.4
C201 N21 Zn3 127.6(3)
C205 N21 Zn3 114.9(3)
N21 C201 C202 122.0
N21 C201 H201 119.0
C202 C201 H201 119.0
C203 C202 C201 119.7
C203 C202 H202 120.2
C201 C202 H202 120.2
C204 C203 C202 119.1
C204 C203 H203 120.5
C202 C203 H203 120.5
C205 C204 C203 118.6
C205 C204 H204 120.7
C203 C204 H204 120.7
N21 C205 C204 123.3
N21 C205 C206 114.8(7)
C204 C205 C206 121.9(7)
N22 C206 C205 121.4(13)
N22 C206 H206 119.3
C205 C206 H206 119.3
C208 C207 C212 120.0
C208 C207 N22 119.6(10)
C212 C207 N22 120.2(10)
C209 C208 C207 120.0
C209 C208 H208 120.0
C207 C208 H208 120.0
C210 C209 C208 120.0
C210 C209 C213 120.0(10)
C208 C209 C213 119.9(10)
C209 C210 C211 120.0
C209 C210 H210 120.0
C211 C210 H210 120.0
C210 C211 C212 120.0
C210 C211 H211 120.0
C212 C211 H211 120.0
C211 C212 C207 120.0
C211 C212 H212 120.0
C207 C212 H212 120.0
C222 C213 C214 116.2(16)
C222 C213 C209 121.7(16)
C214 C213 C209 122.1(17)
C215 C214 C213 124.2(19)
C215 C214 H214 117.9
C213 C214 H214 117.9
C216 C215 C214 116.3(19)
C216 C215 H215 121.9
C214 C215 H215 121.9
C217 C216 C221 120.0
C217 C216 C215 118.5(12)
C221 C216 C215 121.3(12)
C216 C217 C218 120.0
C216 C217 H217 120.0
C218 C217 H217 120.0
C219 C218 C217 120.0
C219 C218 H218 120.0
C217 C218 H218 120.0
C218 C219 C220 120.0
C218 C219 C228 121.6(9)
C220 C219 C228 118.1(9)
C225 C220 C219 120.0
C225 C220 C221 120.0
C219 C220 C221 120.0
C222 C221 C216 120.0
C222 C221 C220 120.0
C216 C221 C220 120.0
C213 C222 C223 118.0(10)
C213 C222 C221 121.9(10)
C223 C222 C221 120.0
C222 C223 C224 120.0
C222 C223 H223 120.0
C224 C223 H223 120.0
C223 C224 C225 120.0
C223 C224 H224 120.0
C225 C224 H224 120.0
C220 C225 C224 120.0
C220 C225 C226 122.9(11)
C224 C225 C226 116.8(11)
C227 C226 C225 115.6(17)
C227 C226 H226 122.2
C225 C226 H226 122.2
C228 C227 C226 123.3(16)
C228 C227 H227 118.3
C226 C227 H227 118.3
C227 C228 C219 119.0(14)
C227 C228 C229 119.9(15)
C219 C228 C229 118.5(13)
C230 C229 C234 120.0
C230 C229 C228 133.8(18)
C234 C229 C228 105.9(18)
C231 C230 C229 120.0
C231 C230 H230 120.0
C229 C230 H230 120.0
C232 C231 C230 120.0
C232 C231 N23 124(2)
C230 C231 N23 116(2)
C231 C232 C233 120.0
C231 C232 H232 120.0
C233 C232 H232 120.0
C232 C233 C234 120.0
C232 C233 H233 120.0
C234 C233 H233 120.0
C233 C234 C229 120.0
C233 C234 H234 120.0
C229 C234 H234 120.0
C240 N24 C236 117.4
C240 N24 Zn4 124.8(6)
C236 N24 Zn4 117.6(6)
C235 N23 C231 128.5(17)
C235 N23 Zn4 109.5(4)
C231 N23 Zn4 122.0(17)
N24 C236 C237 123.3
N24 C236 C235 116.4
C237 C236 C235 120.4
C236 C237 C238 118.6
C236 C237 H237 120.7
C238 C237 H237 120.7
C237 C238 C239 119.1
C237 C238 H238 120.5
C239 C238 H238 120.5
C238 C239 C240 119.7
C238 C239 H239 120.2
C240 C239 H239 120.2
N24 C240 C239 122.0
N24 C240 H240 119.0
C239 C240 H240 119.0
N23 C235 C236 119.9
N23 C235 H235 120.0
C236 C235 H235 120.0
O2 S1 O1 116.7(10)
O2 S1 N200 113.4(9)
O1 S1 N200 111.1(9)
O2 S1 C1A 104.6(9)
O1 S1 C1A 105.6(9)
N200 S1 C1A 104.1(9)
O4 S2 O3 119.7(11)
O4 S2 N200 106.8(9)
O3 S2 N200 110.6(10)
O4 S2 C2A 105.2(10)
O3 S2 C2A 106.5(10)
N200 S2 C2A 107.4(10)
F2A C1A F3A 112.4(16)
F2A C1A F1A 109.8(15)
F3A C1A F1A 105.7(15)
F2A C1A S1 112.5(13)
F3A C1A S1 109.8(12)
F1A C1A S1 106.2(11)
F5A C2A F4A 113.1(17)
F5A C2A F6A 106.3(17)
F4A C2A F6A 106.8(16)
F5A C2A S2 112.1(14)
F4A C2A S2 110.4(13)
F6A C2A S2 107.7(13)
S1 N200 S2 123.5(10)
O6 S3 O5 126(2)
O6 S3 N201 110.0(16)
O5 S3 N201 111.1(17)
O6 S3 C3A 98.7(15)
O5 S3 C3A 103.1(16)
N201 S3 C3A 105.1(15)
O8 S4 O7 122(2)
O8 S4 N201 112.6(18)
O7 S4 N201 103.8(17)
O8 S4 C4A 104.6(17)
O7 S4 C4A 104.1(16)
N201 S4 C4A 108.7(15)
F1B C3A F2B 113(2)
F1B C3A F3B 111(2)
F2B C3A F3B 113(2)
F1B C3A S3 111.7(18)
F2B C3A S3 106.8(18)
F3B C3A S3 100.9(17)
F4B C4A F5B 112(2)
F4B C4A F6B 109(2)
F5B C4A F6B 112(2)
F4B C4A S4 103.6(18)
F5B C4A S4 110(2)
F6B C4A S4 108.9(19)
S3 N201 S4 127.2(16)
O10 S5 O9 112.4(18)
O10 S5 N102 111.4(16)
O9 S5 N102 118.5(17)
O10 S5 C5A 104.6(15)
O9 S5 C5A 102.2(15)
N102 S5 C5A 106.0(13)
O11 S6 O12 126(2)
O11 S6 N102 116.7(17)
O12 S6 N102 108.2(16)
O11 S6 C6A 102.5(16)
O12 S6 C6A 92.8(15)
N102 S6 C6A 105.0(13)
F3C C5A F1C 110(2)
F3C C5A F2C 108(2)
F1C C5A F2C 117(2)
F3C C5A S5 110.6(18)
F1C C5A S5 111.1(17)
F2C C5A S5 99.4(17)
F4C C6A F5C 116(3)
F4C C6A F6C 114(2)
F5C C6A F6C 108(2)
F4C C6A S6 105.4(18)
F5C C6A S6 100.7(17)
F6C C6A S6 111(2)
S5 N102 S6 126.7(15)
F2 B1 F1 117(2)
F2 B1 F4 121(2)
F1 B1 F4 104(2)
F2 B1 F3 108(2)
F1 B1 F3 104(2)
F4 B1 F3 100.3(19)
C301 C300 C305 120.0
C301 C300 H300 120.0
C305 C300 H300 120.0
C300 C301 C302 120.0
C300 C301 H301 120.0
C302 C301 H301 120.0
C303 C302 C301 120.0
C303 C302 H302 120.0
C301 C302 H302 120.0
C302 C303 C304 120.0
C302 C303 H303 120.0
C304 C303 H303 120.0
C305 C304 C303 120.0
C305 C304 H304 120.0
C303 C304 H304 120.0
C304 C305 C300 120.0
C304 C305 H305 120.0
C300 C305 H305 120.0
C402 C401 C406 120.0
C402 C401 H401 120.0
C406 C401 H401 120.0
C403 C402 C401 120.0
C403 C402 H402 120.0
C401 C402 H402 120.0
C402 C403 C404 120.0
C402 C403 H403 120.0
C404 C403 H403 120.0
C405 C404 C403 120.0
C405 C404 H404 120.0
C403 C404 H404 120.0
C404 C405 C406 120.0
C404 C405 H405 120.0
C406 C405 H405 120.0
C405 C406 C401 120.0
C405 C406 H406 120.0
C401 C406 H406 120.0
C307 C306 C311 120.0
C307 C306 H306 120.0
C311 C306 H306 120.0
C306 C307 C308 120.0
C306 C307 H307 120.0
C308 C307 H307 120.0
C309 C308 C307 120.0
C309 C308 H308 120.0
C307 C308 H308 120.0
C308 C309 C310 120.0
C308 C309 H309 120.0
C310 C309 H309 120.0
C311 C310 C309 120.0
C311 C310 H310 120.0
C309 C310 H310 120.0
C310 C311 C306 120.0
C310 C311 H311 120.0
C306 C311 H311 120.0
N1S C1S C2S 177.5(18)
C1S C2S H2S1 109.5
C1S C2S H2S2 109.5
H2S1 C2S H2S2 109.5
C1S C2S H2S3 109.5
H2S1 C2S H2S3 109.5
H2S2 C2S H2S3 109.5
N2S C3S C4S 173.7(18)
C3S C4S H4S1 109.5
C3S C4S H4S2 109.5
H4S1 C4S H4S2 109.5
C3S C4S H4S3 109.5
H4S1 C4S H4S3 109.5
H4S2 C4S H4S3 109.5

loop_
_geom_bond_atom_site_label_1
_geom_bond_atom_site_label_2
_geom_bond_distance
Zn1 N1 2.092(10)
Zn1 N5 2.113(9)
Zn1 N20 2.167(8)
Zn1 N2 2.179(15)
Zn1 N19 2.230(14)
Zn1 N6 2.263(12)
Zn2 N9 2.139(7)
Zn2 N17 2.143(7)
Zn2 N13 2.155(7)
Zn2 N10 2.176(12)
Zn2 N14 2.183(12)
Zn2 N18 2.257(12)
Zn3 N8 2.093(8)
Zn3 N4 2.135(7)
Zn3 N3 2.137(13)
Zn3 N21 2.157(6)
Zn3 N7 2.190(11)
Zn3 N22 2.210(12)
Zn4 N24 2.066(15)
Zn4 N12 2.173(13)
Zn4 N15 2.189(11)
Zn4 N11 2.206(11)
Zn4 N16 2.212(9)
Zn4 N23 2.36(2)
N2 C6 1.272(14)
N2 C7 1.412(13)
N3 C35 1.258(13)
N3 C33 1.442(8)
N6 C46 1.278(11)
N6 C47 1.426(10)
N7 C75 1.274(13)
N7 C71 1.417(9)
N10 C86 1.266(12)
N10 C87 1.429(10)
N14 C126 1.276(12)
N14 C127 1.423(15)
N18 C166 1.292(13)
N18 C167 1.419(9)
N19 C195 1.273(14)
N19 C191 1.422(13)
N22 C206 1.293(11)
N22 C207 1.440(10)
N1 C1 1.3551
N1 C5 1.3620
C1 C2 1.3859
C1 H1 0.9500
C2 C3 1.3835
C2 H2 0.9500
C3 C4 1.3833
C3 H3 0.9500
C4 C5 1.3788
C4 H4 0.9500
C5 C6 1.465(9)
C6 H6 0.9500
C7 C8 1.3900
C7 C12 1.3900
C8 C9 1.3900
C8 H8 0.9500
C9 C10 1.3900
C9 H9 0.9500
C10 C11 1.3900
C10 H10 0.9500
C11 C12 1.3900
C11 C13 1.506(9)
C12 H12 0.9500
C13 C14 1.396(15)
C13 C22 1.415(11)
C14 C15 1.401(11)
C14 H14 0.9500
C15 C16 1.415(11)
C15 H15 0.9500
C16 C17 1.3900
C16 C21 1.3900
C17 C18 1.3900
C17 H17 0.9500
C18 C19 1.3900
C18 H18 0.9500
C19 C20 1.3900
C19 C28 1.399(15)
C20 C21 1.3900
C20 C25 1.3900
C21 C22 1.3900
C22 C23 1.3900
C23 C24 1.3900
C23 H23 0.9500
C24 C25 1.3900
C24 H24 0.9500
C25 C26 1.409(15)
C26 C27 1.388(16)
C26 H26 0.9500
C27 C28 1.400(16)
C27 H27 0.9500
C28 C29 1.509(10)
C29 C30 1.3900
C29 C34 1.3900
C30 C31 1.3900
C30 H30 0.9500
C31 C32 1.3900
C31 H31 0.9500
C32 C33 1.3900
C32 H32 0.9500
C33 C34 1.3900
C34 H34 0.9500
C35 C36 1.458(10)
C35 H35 0.9500
N4 C40 1.3552
N4 C36 1.3618
C36 C37 1.3788
C37 C38 1.3832
C37 H37 0.9500
C38 C39 1.3837
C38 H38 0.9500
C39 C40 1.3856
C39 H39 0.9500
C40 H40 0.9500
N5 C41 1.3552
N5 C45 1.3619
C41 C42 1.3856
C41 H41 0.9500
C42 C43 1.3835
C42 H42 0.9500
C43 C44 1.3829
C43 H43 0.9500
C44 C45 1.3789
C44 H44 0.9500
C45 C46 1.474(9)
C46 H46 0.9500
C47 C48 1.3900
C47 C52 1.3900
C48 C49 1.3900
C48 H48 0.9500
C49 C50 1.3900
C49 H49 0.9500
C50 C51 1.3900
C50 H50 0.9500
C51 C52 1.3900
C51 C53 1.464(12)
C52 H52 0.9500
C53 C54 1.394(13)
C53 C62 1.445(14)
C54 C55 1.399(11)
C54 H54 0.9500
C55 C56 1.398(14)
C55 H55 0.9500
C56 C57 1.3900
C56 C61 1.3900
C57 C58 1.3900
C57 H57 0.9500
C58 C59 1.3900
C58 H58 0.9500
C59 C60 1.3900
C59 C68 1.435(12)
C60 C61 1.3900
C60 C65 1.3900
C61 C62 1.3900
C62 C63 1.3900
C63 C64 1.3900
C63 H63 0.9500
C64 C65 1.3900
C64 H64 0.9500
C65 C66 1.410(12)
C66 C67 1.364(13)
C66 H66 0.9500
C67 C68 1.409(10)
C67 H67 0.9500
C68 C69 1.505(12)
C69 C70 1.3900
C69 C74 1.3900
C70 C71 1.3900
C70 H70 0.9500
C71 C72 1.3900
C72 C73 1.3900
C72 H72 0.9500
C73 C74 1.3900
C73 H73 0.9500
C74 H74 0.9500
C75 C76 1.501(16)
C75 H75 0.9500
N8 C80 1.3552
N8 C76 1.3619
C76 C77 1.3787
C77 C78 1.3834
C77 H77 0.9500
C78 C79 1.3834
C78 H78 0.9500
C79 C80 1.3857
C79 H79 0.9500
C80 H80 0.9500
N9 C81 1.3551
N9 C85 1.3620
C81 C82 1.3855
C81 H81 0.9500
C82 C83 1.3835
C82 H82 0.9500
C83 C84 1.3835
C83 H83 0.9500
C84 C85 1.3785
C84 H84 0.9500
C85 C86 1.458(7)
C86 H86 0.9500
C87 C88 1.3900
C87 C92 1.3900
C88 C89 1.3900
C88 H88 0.9500
C89 C90 1.3900
C89 C93 1.489(13)
C90 C91 1.3900
C90 H90 0.9500
C91 C92 1.3900
C91 H91 0.9500
C92 H92 0.9500
C93 C94 1.414(12)
C93 C102 1.444(13)
C94 C95 1.382(14)
C94 H94 0.9500
C95 C96 1.369(14)
C95 H95 0.9500
C96 C97 1.3900
C96 C101 1.3900
C97 C98 1.3900
C97 H97 0.9500
C98 C99 1.3900
C98 H98 0.9500
C99 C100 1.3900
C99 C108 1.423(14)
C100 C101 1.3900
C100 C105 1.3900
C101 C102 1.3900
C102 C103 1.3900
C103 C104 1.3900
C103 H103 0.9500
C104 C105 1.3900
C104 H104 0.9500
C105 C106 1.449(17)
C106 C107 1.390(10)
C106 H106 0.9500
C107 C108 1.407(14)
C107 H107 0.9500
C108 C109 1.515(14)
C109 C110 1.3900
C109 C114 1.3900
C110 C111 1.3900
C110 H110 0.9500
C111 C112 1.3900
C111 N11 1.409(12)
C112 C113 1.3900
C112 H112 0.9500
C113 C114 1.3900
C113 H113 0.9500
C114 H114 0.9500
N12 C120 1.3552
N12 C116 1.3621
N11 C115 1.2643
C115 C116 1.4880
C115 H115 0.9500
C120 C119 1.3856
C120 H120 0.9500
C119 C118 1.3833
C119 H119 0.9500
C118 C117 1.3834
C118 H118 0.9500
C117 C116 1.3786
C117 H117 0.9500
N13 C121 1.3553
N13 C125 1.3620
C121 C122 1.3856
C121 H121 0.9500
C122 C123 1.3835
C122 H122 0.9500
C123 C124 1.3834
C123 H123 0.9500
C124 C125 1.3785
C124 H124 0.9500
C125 C126 1.465(9)
C126 H126 0.9500
C127 C128 1.3900
C127 C132 1.3900
C128 C129 1.3900
C128 H128 0.9500
C129 C130 1.3900
C129 C133 1.492(17)
C130 C131 1.3900
C130 H130 0.9500
C131 C132 1.3900
C131 H131 0.9500
C132 H132 0.9500
C133 C134 1.397(14)
C133 C142 1.432(17)
C134 C135 1.401(10)
C134 H134 0.9500
C135 C136 1.428(13)
C135 H135 0.9500
C136 C137 1.3900
C136 C141 1.3900
C137 C138 1.3900
C137 H137 0.9500
C138 C139 1.3900
C138 H138 0.9500
C139 C140 1.3900
C139 C148 1.417(14)
C140 C141 1.3900
C140 C145 1.3900
C141 C142 1.3900
C142 C143 1.3900
C143 C144 1.3900
C143 H143 0.9500
C144 C145 1.3900
C144 H144 0.9500
C145 C146 1.407(14)
C146 C147 1.398(14)
C146 H146 0.9500
C147 C148 1.392(15)
C147 H147 0.9500
C148 C149 1.468(14)
C149 C150 1.3900
C149 C154 1.3900
C150 C151 1.3900
C150 H150 0.9500
C151 C152 1.3900
C151 N16 1.435(9)
C152 C153 1.3900
C152 H152 0.9500
C153 C154 1.3900
C153 H153 0.9500
C154 H154 0.9500
N15 C160 1.3553
N15 C156 1.3619
N16 C155 1.2645
C155 C156 1.4880
C155 H155 0.9500
C156 C157 1.3786
C157 C158 1.3834
C157 H157 0.9500
C158 C159 1.3836
C158 H158 0.9500
C159 C160 1.3856
C159 H159 0.9500
C160 H160 0.9500
N17 C161 1.3551
N17 C165 1.3620
C161 C162 1.3855
C161 H161 0.9500
C162 C163 1.3834
C162 H162 0.9500
C163 C164 1.3834
C163 H163 0.9500
C164 C165 1.3786
C164 H164 0.9500
C165 C166 1.408(15)
C166 H166 0.9500
C167 C168 1.3900
C167 C172 1.3900
C168 C169 1.3900
C168 H168 0.9500
C169 C170 1.3900
C169 C173 1.509(16)
C170 C171 1.3900
C170 H170 0.9500
C171 C172 1.3900
C171 H171 0.9500
C172 H172 0.9500
C173 C174 1.375(17)
C173 C182 1.435(16)
C174 C175 1.341(18)
C174 H174 0.9500
C175 C176 1.420(13)
C175 H175 0.9500
C176 C177 1.3900
C176 C181 1.3900
C177 C178 1.3900
C177 H177 0.9500
C178 C179 1.3900
C178 H178 0.9500
C179 C180 1.3900
C179 C188 1.428(17)
C180 C181 1.3900
C180 C185 1.3900
C181 C182 1.3900
C182 C183 1.3900
C183 C184 1.3900
C183 H183 0.9500
C184 C185 1.3900
C184 H184 0.9500
C185 C186 1.404(17)
C186 C187 1.391(12)
C186 H186 0.9500
C187 C188 1.391(15)
C187 H187 0.9500
C188 C189 1.490(14)
C189 C190 1.3900
C189 C194 1.3900
C190 C191 1.3900
C190 H190 0.9500
C191 C192 1.3900
C192 C193 1.3900
C192 H192 0.9500
C193 C194 1.3900
C193 H193 0.9500
C194 H194 0.9500
C195 C196 1.452(9)
C195 H195 0.9500
N20 C200 1.3553
N20 C196 1.3621
C196 C197 1.3788
C197 C198 1.3832
C197 H197 0.9500
C198 C199 1.3836
C198 H198 0.9500
C199 C200 1.3856
C199 H199 0.9500
C200 H200 0.9500
N21 C201 1.3553
N21 C205 1.3618
C201 C202 1.3856
C201 H201 0.9500
C202 C203 1.3836
C202 H202 0.9500
C203 C204 1.3833
C203 H203 0.9500
C204 C205 1.3787
C204 H204 0.9500
C205 C206 1.447(15)
C206 H206 0.9500
C207 C208 1.3900
C207 C212 1.3900
C208 C209 1.3900
C208 H208 0.9500
C209 C210 1.3900
C209 C213 1.518(15)
C210 C211 1.3900
C210 H210 0.9500
C211 C212 1.3900
C211 H211 0.9500
C212 H212 0.9500
C213 C222 1.378(19)
C213 C214 1.414(13)
C214 C215 1.401(16)
C214 H214 0.9500
C215 C216 1.394(15)
C215 H215 0.9500
C216 C217 1.3900
C216 C221 1.3900
C217 C218 1.3900
C217 H217 0.9500
C218 C219 1.3900
C218 H218 0.9500
C219 C220 1.3900
C219 C228 1.449(16)
C220 C225 1.3900
C220 C221 1.3900
C221 C222 1.3900
C222 C223 1.3900
C223 C224 1.3900
C223 H223 0.9500
C224 C225 1.3900
C224 H224 0.9500
C225 C226 1.413(15)
C226 C227 1.391(16)
C226 H226 0.9500
C227 C228 1.379(16)
C227 H227 0.9500
C228 C229 1.500(16)
C229 C230 1.3900
C229 C234 1.3900
C230 C231 1.3900
C230 H230 0.9500
C231 C232 1.3900
C231 N23 1.442(7)
C232 C233 1.3900
C232 H232 0.9500
C233 C234 1.3900
C233 H233 0.9500
C234 H234 0.9500
N24 C240 1.3550
N24 C236 1.3619
N23 C235 1.2644
C236 C237 1.3786
C236 C235 1.4880
C237 C238 1.3834
C237 H237 0.9500
C238 C239 1.3836
C238 H238 0.9500
C239 C240 1.3857
C239 H239 0.9500
C240 H240 0.9500
C235 H235 0.9500
S1 O2 1.425(10)
S1 O1 1.464(10)
S1 N200 1.592(10)
S1 C1A 1.832(9)
S2 O4 1.436(10)
S2 O3 1.461(10)
S2 N200 1.651(10)
S2 C2A 1.817(10)
C1A F2A 1.259(15)
C1A F3A 1.313(15)
C1A F1A 1.358(15)
C2A F5A 1.329(16)
C2A F4A 1.337(16)
C2A F6A 1.342(16)
S3 O6 1.427(12)
S3 O5 1.431(12)
S3 N201 1.629(12)
S3 C3A 1.830(10)
S4 O8 1.434(12)
S4 O7 1.451(12)
S4 N201 1.641(12)
S4 C4A 1.825(10)
C3A F1B 1.265(18)
C3A F2B 1.297(18)
C3A F3B 1.339(18)
C4A F4B 1.313(19)
C4A F5B 1.319(18)
C4A F6B 1.337(19)
S5 O10 1.427(12)
S5 O9 1.432(12)
S5 N102 1.618(12)
S5 C5A 1.840(10)
S6 O11 1.407(12)
S6 O12 1.439(12)
S6 N102 1.621(12)
S6 C6A 1.841(10)
C5A F3C 1.302(18)
C5A F1C 1.308(18)
C5A F2C 1.326(18)
C6A F4C 1.306(18)
C6A F5C 1.321(18)
C6A F6C 1.324(18)
B1 F2 1.19(3)
B1 F1 1.39(3)
B1 F4 1.42(3)
B1 F3 1.50(3)
C300 C301 1.3900
C300 C305 1.3900
C300 H300 0.9500
C301 C302 1.3900
C301 H301 0.9500
C302 C303 1.3900
C302 H302 0.9500
C303 C304 1.3900
C303 H303 0.9500
C304 C305 1.3900
C304 H304 0.9500
C305 H305 0.9500
C401 C402 1.3900
C401 C406 1.3900
C401 H401 0.9500
C402 C403 1.3900
C402 H402 0.9500
C403 C404 1.3900
C403 H403 0.9500
C404 C405 1.3900
C404 H404 0.9500
C405 C406 1.3900
C405 H405 0.9500
C406 H406 0.9500
C306 C307 1.3900
C306 C311 1.3900
C306 H306 0.9500
C307 C308 1.3900
C307 H307 0.9500
C308 C309 1.3900
C308 H308 0.9500
C309 C310 1.3900
C309 H309 0.9500
C310 C311 1.3900
C310 H310 0.9500
C311 H311 0.9500
N1S C1S 1.136(16)
C1S C2S 1.451(19)
C2S H2S1 0.9800
C2S H2S2 0.9800
C2S H2S3 0.9800
N2S C3S 1.141(17)
C3S C4S 1.432(19)
C4S H4S1 0.9800
C4S H4S2 0.9800
C4S H4S3 0.9800

loop_
_platon_squeeze_void_nr
_platon_squeeze_void_average_x
_platon_squeeze_void_average_y
_platon_squeeze_void_average_z
_platon_squeeze_void_volume
_platon_squeeze_void_count_electrons
_platon_squeeze_void_content
1 0.000 0.000 -0.001 16572 6211 ' '
2 0.667 0.333 0.348 16614 6218 ' '
3 0.333 -0.333 0.633 16614 6218 ' '
